data_4345625
loop_
_publ_author_name
'Gupta, Sandeep K.'
'Langley, Stuart K.'
'Sharma, Kamna'
'Murray, Keith S.'
'Murugavel, Ramaswamy'

_publ_section_title
;
 Pentanuclear Lanthanide Mono-organophosphates: Synthesis, Structure, and
 Magnetism.
;
_journal_issue 7
_journal_name_full 'Inorganic chemistry'
_journal_page_first 3946
_journal_page_last 3960
_journal_paper_doi 10.1021/acs.inorgchem.6b03014
_journal_volume 56
_journal_year 2017
_chemical_formula_moiety 'C77 H126 Dy5 N3 O41 P6, 0.5(C6 H18 N2), C H O, 4(C H4 O), H2 O, O'
_chemical_formula_sum 'C85 H154 Dy5 N4 O48 P6'
_chemical_formula_weight 2998.43
_space_group_crystal_system triclinic
_space_group_IT_number 2
_space_group_name_Hall '-P 1'
_space_group_name_H-M_alt 'P -1'
_symmetry_space_group_name_Hall '-P 1'
_symmetry_space_group_name_H-M 'P -1'
_atom_sites_solution_hydrogens mixed
_audit_creation_method SHELXL-2014/7
_cell_angle_alpha 94.125(2)
_cell_angle_beta 99.124(3)
_cell_angle_gamma 106.545(2)
_cell_formula_units_Z 2
_cell_length_a 15.213(2)
_cell_length_b 15.987(2)
_cell_length_c 26.093(4)
_cell_measurement_reflns_used 12723
_cell_measurement_temperature 150(2)
_cell_measurement_theta_max 29.1
_cell_measurement_theta_min 2.6
_cell_volume 5960.2(14)
_computing_cell_refinement
;
CrystalClear-SM Expert 2.0 r3 (Rigaku, 2009)
;
_computing_data_collection
;
CrystalClear-SM Expert 2.0 r3 (Rigaku, 2009)
;
_computing_data_reduction
;
CrystalClear-SM Expert 2.0 r3 (Rigaku, 2009)
;
_computing_molecular_graphics 'CrystalStructure 4.0 (Rigaku, 2010)'
_computing_publication_material 'CrystalStructure 4.0'
_computing_structure_refinement 'SHELXL-2014/7 (Sheldrick, 2014)'
_computing_structure_solution 'SHELXS-97 (Sheldrick, 1990)'
_diffrn_ambient_temperature 150(2)
_diffrn_detector_area_resol_mean 28.5714
_diffrn_measured_fraction_theta_full 0.984
_diffrn_measured_fraction_theta_max 0.984
_diffrn_measurement_device_type
;
Rigaku Saturn724+ (2x2 bin mode)
;
_diffrn_measurement_method 'profile data from \w-scans'
_diffrn_radiation_type MoK\a
_diffrn_radiation_wavelength 0.71075
_diffrn_reflns_av_R_equivalents 0.0260
_diffrn_reflns_av_unetI/netI 0.0343
_diffrn_reflns_Laue_measured_fraction_full 0.984
_diffrn_reflns_Laue_measured_fraction_max 0.984
_diffrn_reflns_limit_h_max 18
_diffrn_reflns_limit_h_min -15
_diffrn_reflns_limit_k_max 13
_diffrn_reflns_limit_k_min -19
_diffrn_reflns_limit_l_max 30
_diffrn_reflns_limit_l_min -31
_diffrn_reflns_number 44056
_diffrn_reflns_point_group_measured_fraction_full 0.984
_diffrn_reflns_point_group_measured_fraction_max 0.984
_diffrn_reflns_theta_full 25.000
_diffrn_reflns_theta_max 25.000
_diffrn_reflns_theta_min 2.475
_diffrn_source 'fine-focus sealed tube'
_exptl_absorpt_coefficient_mu 3.261
_exptl_absorpt_correction_T_max 0.663
_exptl_absorpt_correction_T_min 0.543
_exptl_absorpt_correction_type numerical
_exptl_absorpt_process_details 'REQAB (Rigaku, 1998)'
_exptl_crystal_colour colourless
_exptl_crystal_density_diffrn 1.671
_exptl_crystal_description block
_exptl_crystal_F_000 2992
_exptl_crystal_size_max 0.210
_exptl_crystal_size_mid 0.190
_exptl_crystal_size_min 0.130
_refine_diff_density_max 1.815
_refine_diff_density_min -2.053
_refine_diff_density_rms 0.107
_refine_ls_extinction_method none
_refine_ls_goodness_of_fit_ref 1.070
_refine_ls_hydrogen_treatment mixed
_refine_ls_matrix_type full
_refine_ls_number_parameters 1426
_refine_ls_number_reflns 20642
_refine_ls_number_restraints 21
_refine_ls_restrained_S_all 1.070
_refine_ls_R_factor_all 0.0309
_refine_ls_R_factor_gt 0.0298
_refine_ls_shift/su_max 0.001
_refine_ls_shift/su_mean 0.000
_refine_ls_structure_factor_coef Fsqd
_refine_ls_weighting_details 'w=1/[\s^2^(Fo^2^)+(0.0322P)^2^+14.0020P] where P=(Fo^2^+2Fc^2^)/3'
_refine_ls_weighting_scheme calc
_refine_ls_wR_factor_gt 0.0737
_refine_ls_wR_factor_ref 0.0747
_reflns_Friedel_coverage 0.000
_reflns_number_gt 19960
_reflns_number_total 20642
_reflns_threshold_expression 'I > 2\s(I)'
_cod_data_source_file ic6b03014_si_002.cif
_cod_data_source_block 5_SKG422
_cod_depositor_comments
;
The following automatic conversions were performed:

'_exptl_absorpt_correction_type' value 'Numerical' changed to
'numerical' according to
/home/data/users/saulius/crontab/automatic-downloads/current/ACS/lib/dictionaries/cif_core.dic
dictionary named 'cif_core.dic' version 2.4.2 from 2011-04-26.

Automatic conversion script
Id: cif_fix_values 4973 2017-02-22 13:04:09Z antanas 
;
_cod_database_code 4345625
_shelx_shelxl_version_number 2014/7
_shelx_space_group_comment
;
The symmetry employed for this shelxl refinement is uniquely defined
by the following loop, which should always be used as a source of
symmetry information in preference to the above space-group names.
They are only intended as comments.
;
_shelx_estimated_absorpt_t_min 0.548
_shelx_estimated_absorpt_t_max 0.677

loop_
_space_group_symop_operation_xyz
'x, y, z'
'-x, -y, -z'

loop_
_atom_site_label
_atom_site_type_symbol
_atom_site_fract_x
_atom_site_fract_y
_atom_site_fract_z
_atom_site_U_iso_or_equiv
_atom_site_adp_type
_atom_site_occupancy
_atom_site_site_symmetry_order
_atom_site_calc_flag
_atom_site_refinement_flags_posn
_atom_site_refinement_flags_adp
_atom_site_refinement_flags_occupancy
_atom_site_disorder_assembly
_atom_site_disorder_group
Dy2 Dy 0.32869(2) 0.15609(2) 0.21939(2) 0.01664(5) Uani 1 1 d D . . . .
Dy3 Dy 0.17292(2) 0.30887(2) 0.21227(2) 0.01669(5) Uani 1 1 d D . . . .
Dy1 Dy 0.41747(2) 0.37949(2) 0.30365(2) 0.01822(5) Uani 1 1 d . . . . .
Dy4 Dy 0.14240(2) 0.14258(2) 0.38568(2) 0.02209(5) Uani 1 1 d . . . . .
Dy5 Dy 0.43793(2) 0.41177(2) 0.10415(2) 0.01925(5) Uani 1 1 d D . . . .
P1 P 0.08685(7) 0.13098(6) 0.24661(4) 0.01827(19) Uani 1 1 d . . . . .
P2 P 0.35153(7) 0.14460(6) 0.33576(4) 0.01852(19) Uani 1 1 d . . . . .
P3 P 0.24914(7) 0.36228(6) 0.35850(4) 0.0196(2) Uani 1 1 d . . . . .
P4 P 0.34643(7) 0.50023(6) 0.20918(4) 0.0197(2) Uani 1 1 d . . . . .
P5 P 0.53362(7) 0.31075(7) 0.21348(4) 0.0209(2) Uani 1 1 d . . . . .
P6 P 0.24237(7) 0.21797(6) 0.10333(4) 0.01807(19) Uani 1 1 d . . . . .
O1 O 0.01254(17) 0.05295(16) 0.20711(10) 0.0192(5) Uani 1 1 d . . . . .
O2 O 0.09297(19) 0.10424(17) 0.30053(10) 0.0232(6) Uani 1 1 d . . . . .
O3 O 0.04984(18) 0.20885(17) 0.23961(11) 0.0236(6) Uani 1 1 d . . . . .
O4 O 0.18019(18) 0.15532(17) 0.22809(10) 0.0198(5) Uani 1 1 d . . . . .
O5 O 0.43964(18) 0.13436(17) 0.37421(10) 0.0215(6) Uani 1 1 d . . . . .
O6 O 0.28197(19) 0.14611(18) 0.37020(11) 0.0241(6) Uani 1 1 d . . . . .
O7 O 0.38336(18) 0.23059(17) 0.31205(10) 0.0203(5) Uani 1 1 d . . . . .
O8 O 0.32038(19) 0.07131(17) 0.29041(10) 0.0233(6) Uani 1 1 d . . . . .
O9 O 0.1948(2) 0.43517(18) 0.36088(11) 0.0263(6) Uani 1 1 d . . . . .
O10 O 0.2018(2) 0.28886(18) 0.38669(11) 0.0255(6) Uani 1 1 d . . . . .
O11 O 0.24279(18) 0.33820(17) 0.30023(10) 0.0203(6) Uani 1 1 d . . . . .
O12 O 0.35267(19) 0.40491(17) 0.38155(10) 0.0224(6) Uani 1 1 d . . . . .
O13 O 0.34672(19) 0.60119(17) 0.21187(11) 0.0235(6) Uani 1 1 d . . . . .
O14 O 0.39653(19) 0.49249(17) 0.26251(10) 0.0234(6) Uani 1 1 d . . . . .
O15 O 0.24540(19) 0.44408(17) 0.19832(11) 0.0250(6) Uani 1 1 d . . . . .
O16 O 0.39677(19) 0.48351(18) 0.16574(11) 0.0251(6) Uani 1 1 d . . . . .
O17 O 0.63948(18) 0.30776(19) 0.21596(11) 0.0271(6) Uani 1 1 d . . . . .
O18 O 0.51008(18) 0.35140(18) 0.16455(11) 0.0234(6) Uani 1 1 d . . . . .
O19 O 0.47639(18) 0.21589(17) 0.21114(11) 0.0237(6) Uani 1 1 d . . . . .
O20 O 0.53242(18) 0.36593(18) 0.26263(11) 0.0252(6) Uani 1 1 d . . . . .
O21 O 0.17665(18) 0.16220(17) 0.05038(10) 0.0222(6) Uani 1 1 d . . . . .
O22 O 0.27696(18) 0.15290(16) 0.13378(10) 0.0198(5) Uani 1 1 d . . . . .
O23 O 0.17854(18) 0.25491(17) 0.13036(10) 0.0219(6) Uani 1 1 d . . . . .
O24 O 0.32075(18) 0.28909(17) 0.08870(10) 0.0229(6) Uani 1 1 d . . . . .
O25 O 0.32987(18) 0.30304(17) 0.22215(10) 0.0172(5) Uani 1 1 d . . . . .
O26 O 0.5524(2) 0.5050(2) 0.35014(12) 0.0349(7) Uani 1 1 d . . . . .
O27 O 0.5407(2) 0.37906(19) 0.37880(11) 0.0306(7) Uani 1 1 d . . . . .
O28 O 0.6710(2) 0.4859(2) 0.40166(14) 0.0459(9) Uani 1 1 d . . . . .
O29 O 0.2307(2) 0.1618(2) 0.47600(12) 0.0401(8) Uani 1 1 d . . . . .
O30 O 0.0812(2) 0.1039(3) 0.46549(13) 0.0467(9) Uani 1 1 d . . . . .
O31 O 0.1669(3) 0.1169(3) 0.54223(14) 0.0623(11) Uani 1 1 d . . . . .
O32 O 0.3200(2) 0.4524(2) 0.04310(13) 0.0384(8) Uani 1 1 d . . . . .
O33 O 0.4591(2) 0.5415(2) 0.05825(12) 0.0322(7) Uani 1 1 d . . . . .
O34 O 0.3517(2) 0.5697(2) 0.00372(13) 0.0414(8) Uani 1 1 d . . . . .
O35 O 0.3614(2) 0.02964(19) 0.18891(12) 0.0309(7) Uani 1 1 d D . . . .
O36 O 0.0395(2) 0.3081(2) 0.14568(12) 0.0334(7) Uani 1 1 d D . . . .
O37 O 0.0885(2) 0.39768(19) 0.25359(12) 0.0297(7) Uani 1 1 d D . . . .
O38 O -0.1096(3) 0.1495(3) 0.45335(16) 0.0613(11) Uani 1 1 d . . . . .
H38 H -0.0835 0.1333 0.4800 0.092 Uiso 1 1 calc R U . . .
O39 O 0.6023(2) 0.4871(2) 0.11583(12) 0.0320(7) Uani 1 1 d D . . . .
O40 O -0.0017(2) 0.1668(2) 0.38109(12) 0.0371(8) Uani 1 1 d . . . . .
H40A H -0.0037 0.2105 0.3630 0.056 Uiso 1 1 d R U . . .
H40B H -0.0104 0.1799 0.4127 0.056 Uiso 1 1 d R U . . .
O41 O 0.4798(2) 0.3533(2) 0.02962(12) 0.0343(7) Uani 1 1 d D . . . .
O42 O 0.0403(4) 0.2632(4) 0.6122(2) 0.0989(18) Uani 1 1 d . . . . .
H42 H 0.0908 0.2937 0.6051 0.148 Uiso 1 1 calc R U . . .
O43 O 0.2286(3) 0.3358(3) 0.6078(2) 0.0757(13) Uani 1 1 d . . . . .
H43B H 0.2618 0.3877 0.6076 0.114 Uiso 1 1 calc R U . . .
O44 O 0.3822(4) -0.0800(3) 0.25480(17) 0.0821(16) Uani 1 1 d . . . . .
H44 H 0.3806 -0.0477 0.2813 0.123 Uiso 1 1 calc R U . . .
O45 O -0.0317(3) 0.1158(3) 0.55193(17) 0.0563(10) Uani 1 1 d G . . . .
H45D H -0.0092 0.1644 0.5732 0.084 Uiso 1 1 d G U . . .
H45E H 0.0138 0.0960 0.5458 0.084 Uiso 1 1 d G U . . .
O46A O -0.0868(7) 0.2107(8) 0.2946(3) 0.045(3) Uani 0.57(2) 1 d . . P A 1
H46A H -0.0395 0.2190 0.2806 0.068 Uiso 0.57(2) 1 calc R U P A 1
O47 O 0.1609(6) -0.0737(4) 0.3133(4) 0.200(5) Uani 1 1 d . U . . .
O52 O 0.1124(2) -0.0088(2) 0.38333(13) 0.0384(8) Uani 1 1 d . . . . .
H52A H 0.1204 -0.0227 0.4153 0.058 Uiso 1 1 d R U . . .
H52B H 0.1505 -0.0262 0.3662 0.058 Uiso 1 1 d R U . . .
N1 N 0.5906(3) 0.4579(2) 0.37755(14) 0.0306(8) Uani 1 1 d . . . . .
N2 N 0.1605(3) 0.1277(3) 0.49617(15) 0.0381(9) Uani 1 1 d . . . . .
N3 N 0.3758(3) 0.5227(2) 0.03451(13) 0.0288(8) Uani 1 1 d . . . . .
N4 N 0.4259(3) 0.3812(2) 0.47846(14) 0.0295(8) Uani 1 1 d . . . . .
C1 C -0.0064(3) -0.0369(3) 0.21242(16) 0.0242(8) Uani 1 1 d . . . . .
C2 C -0.0715(3) -0.0732(3) 0.24297(16) 0.0293(9) Uani 1 1 d . . . . .
C3 C -0.0894(4) -0.1625(3) 0.24695(19) 0.0419(12) Uani 1 1 d . . . . .
H3 H -0.1329 -0.1897 0.2676 0.050 Uiso 1 1 calc R U . . .
C4 C -0.0454(4) -0.2122(3) 0.2216(2) 0.0464(13) Uani 1 1 d . . . . .
H4 H -0.0570 -0.2727 0.2260 0.056 Uiso 1 1 calc R U . . .
C5 C 0.0151(3) -0.1752(3) 0.18986(19) 0.0367(11) Uani 1 1 d . . . . .
H5 H 0.0437 -0.2108 0.1718 0.044 Uiso 1 1 calc R U . . .
C6 C 0.0354(3) -0.0862(3) 0.18372(16) 0.0252(9) Uani 1 1 d . . . . .
C7 C -0.1248(3) -0.0180(3) 0.26673(18) 0.0359(11) Uani 1 1 d . . . . .
H7 H -0.0798 0.0416 0.2798 0.043 Uiso 1 1 calc R U . . .
C8 C -0.2000(4) -0.0067(4) 0.2242(2) 0.0508(14) Uani 1 1 d . . . . .
H8A H -0.1715 0.0176 0.1953 0.076 Uiso 1 1 calc R U . . .
H8B H -0.2306 0.0334 0.2386 0.076 Uiso 1 1 calc R U . . .
H8C H -0.2464 -0.0640 0.2114 0.076 Uiso 1 1 calc R U . . .
C9 C -0.1664(4) -0.0549(4) 0.3130(2) 0.0652(18) Uani 1 1 d . . . . .
H9A H -0.2113 -0.1133 0.3013 0.098 Uiso 1 1 calc R U . . .
H9B H -0.1982 -0.0155 0.3270 0.098 Uiso 1 1 calc R U . . .
H9C H -0.1163 -0.0595 0.3404 0.098 Uiso 1 1 calc R U . . .
C10 C 0.0958(3) -0.0439(3) 0.14580(17) 0.0295(9) Uani 1 1 d . . . . .
H10 H 0.1402 0.0128 0.1645 0.035 Uiso 1 1 calc R U . . .
C11 C 0.0353(3) -0.0221(3) 0.09906(17) 0.0327(10) Uani 1 1 d . . . . .
H11A H -0.0081 -0.0767 0.0794 0.049 Uiso 1 1 calc R U . . .
H11B H 0.0754 0.0092 0.0762 0.049 Uiso 1 1 calc R U . . .
H11C H 0.0000 0.0151 0.1116 0.049 Uiso 1 1 calc R U . . .
C12 C 0.1536(3) -0.0993(3) 0.1269(2) 0.0427(12) Uani 1 1 d . . . . .
H12A H 0.1928 -0.1121 0.1571 0.064 Uiso 1 1 calc R U . . .
H12B H 0.1933 -0.0670 0.1043 0.064 Uiso 1 1 calc R U . . .
H12C H 0.1119 -0.1546 0.1072 0.064 Uiso 1 1 calc R U . . .
C13 C 0.4719(3) 0.0601(3) 0.37187(16) 0.0254(9) Uani 1 1 d . . . . .
C14 C 0.4309(3) -0.0115(3) 0.39668(17) 0.0296(9) Uani 1 1 d . . . . .
C15 C 0.4701(4) -0.0807(3) 0.39592(19) 0.0379(11) Uani 1 1 d . . . . .
H15 H 0.4448 -0.1305 0.4127 0.045 Uiso 1 1 calc R U . . .
C16 C 0.5441(4) -0.0784(3) 0.3717(2) 0.0410(12) Uani 1 1 d . . . . .
H16 H 0.5690 -0.1265 0.3716 0.049 Uiso 1 1 calc R U . . .
C17 C 0.5825(3) -0.0067(3) 0.34757(18) 0.0361(11) Uani 1 1 d . . . . .
H17 H 0.6338 -0.0060 0.3309 0.043 Uiso 1 1 calc R U . . .
C18 C 0.5474(3) 0.0651(3) 0.34714(16) 0.0286(9) Uani 1 1 d . . . . .
C19 C 0.3517(3) -0.0124(3) 0.42528(19) 0.0382(11) Uani 1 1 d . . . . .
H19 H 0.3094 0.0152 0.4041 0.046 Uiso 1 1 calc R U . . .
C20 C 0.2930(5) -0.1048(4) 0.4319(3) 0.0615(17) Uani 1 1 d . . . . .
H20A H 0.2756 -0.1422 0.3983 0.092 Uiso 1 1 calc R U . . .
H20B H 0.2365 -0.1014 0.4444 0.092 Uiso 1 1 calc R U . . .
H20C H 0.3295 -0.1299 0.4575 0.092 Uiso 1 1 calc R U . . .
C21 C 0.3894(4) 0.0442(4) 0.4780(2) 0.0522(14) Uani 1 1 d . . . . .
H21A H 0.4217 0.0134 0.5020 0.078 Uiso 1 1 calc R U . . .
H21B H 0.3375 0.0554 0.4924 0.078 Uiso 1 1 calc R U . . .
H21C H 0.4332 0.1002 0.4735 0.078 Uiso 1 1 calc R U . . .
C22 C 0.5871(3) 0.1452(3) 0.3208(2) 0.0385(11) Uani 1 1 d . . . . .
H22 H 0.5331 0.1628 0.3030 0.046 Uiso 1 1 calc R U . . .
C23 C 0.6471(4) 0.2223(3) 0.3605(3) 0.0542(15) Uani 1 1 d . . . . .
H23A H 0.6100 0.2358 0.3856 0.081 Uiso 1 1 calc R U . . .
H23B H 0.6694 0.2738 0.3425 0.081 Uiso 1 1 calc R U . . .
H23C H 0.7007 0.2072 0.3791 0.081 Uiso 1 1 calc R U . . .
C24 C 0.6404(4) 0.1263(4) 0.2786(2) 0.0573(16) Uani 1 1 d . . . . .
H24A H 0.6991 0.1175 0.2951 0.086 Uiso 1 1 calc R U . . .
H24B H 0.6539 0.1762 0.2583 0.086 Uiso 1 1 calc R U . . .
H24C H 0.6024 0.0732 0.2553 0.086 Uiso 1 1 calc R U . . .
C25 C 0.2159(3) 0.4993(3) 0.40490(16) 0.0274(9) Uani 1 1 d . . . . .
C26 C 0.1674(3) 0.4801(3) 0.44606(18) 0.0337(10) Uani 1 1 d . . . . .
C27 C 0.1932(4) 0.5450(3) 0.48907(19) 0.0428(12) Uani 1 1 d . . . . .
H27 H 0.1637 0.5341 0.5185 0.051 Uiso 1 1 calc R U . . .
C28 C 0.2604(4) 0.6248(4) 0.4901(2) 0.0462(13) Uani 1 1 d . . . . .
H28 H 0.2780 0.6671 0.5203 0.055 Uiso 1 1 calc R U . . .
C29 C 0.3019(4) 0.6427(3) 0.44713(19) 0.0416(12) Uani 1 1 d . . . . .
H29 H 0.3454 0.6988 0.4474 0.050 Uiso 1 1 calc R U . . .
C30 C 0.2813(3) 0.5803(3) 0.40340(17) 0.0316(10) Uani 1 1 d . . . . .
C31 C 0.0862(3) 0.3973(3) 0.4421(2) 0.0404(12) Uani 1 1 d . . . . .
H31 H 0.0920 0.3534 0.4145 0.049 Uiso 1 1 calc R U . . .
C32 C 0.0852(5) 0.3566(5) 0.4929(3) 0.079(2) Uani 1 1 d . . . . .
H32A H 0.1425 0.3401 0.5022 0.118 Uiso 1 1 calc R U . . .
H32B H 0.0309 0.3041 0.4884 0.118 Uiso 1 1 calc R U . . .
H32C H 0.0816 0.3993 0.5207 0.118 Uiso 1 1 calc R U . . .
C33 C -0.0041(4) 0.4176(5) 0.4249(3) 0.0728(19) Uani 1 1 d . . . . .
H33A H -0.0109 0.4612 0.4512 0.109 Uiso 1 1 calc R U . . .
H33B H -0.0565 0.3637 0.4212 0.109 Uiso 1 1 calc R U . . .
H33C H -0.0037 0.4411 0.3913 0.109 Uiso 1 1 calc R U . . .
C34 C 0.3196(4) 0.6022(3) 0.35442(18) 0.0377(11) Uani 1 1 d . . . . .
H34 H 0.3099 0.5455 0.3323 0.045 Uiso 1 1 calc R U . . .
C35 C 0.4234(4) 0.6516(4) 0.3644(2) 0.0575(16) Uani 1 1 d . . . . .
H35A H 0.4353 0.7075 0.3863 0.086 Uiso 1 1 calc R U . . .
H35B H 0.4433 0.6631 0.3310 0.086 Uiso 1 1 calc R U . . .
H35C H 0.4585 0.6159 0.3823 0.086 Uiso 1 1 calc R U . . .
C36 C 0.2630(5) 0.6534(4) 0.3239(2) 0.0668(19) Uani 1 1 d . . . . .
H36A H 0.1965 0.6202 0.3179 0.100 Uiso 1 1 calc R U . . .
H36B H 0.2827 0.6623 0.2903 0.100 Uiso 1 1 calc R U . . .
H36C H 0.2732 0.7106 0.3441 0.100 Uiso 1 1 calc R U . . .
C37 C 0.3567(3) 0.6523(3) 0.17074(16) 0.0266(9) Uani 1 1 d . . . . .
C38 C 0.2778(4) 0.6495(3) 0.13479(19) 0.0403(12) Uani 1 1 d . . . . .
C39 C 0.2900(5) 0.7065(4) 0.0969(2) 0.0602(17) Uani 1 1 d . . . . .
H39A H 0.2374 0.7071 0.0720 0.072 Uiso 1 1 calc R U . . .
C40 C 0.3757(6) 0.7614(4) 0.0946(2) 0.0650(19) Uani 1 1 d . . . . .
H40 H 0.3821 0.7984 0.0676 0.078 Uiso 1 1 calc R U . . .
C41 C 0.4533(4) 0.7642(3) 0.1310(2) 0.0511(14) Uani 1 1 d . . . . .
H41A H 0.5124 0.8036 0.1292 0.061 Uiso 1 1 calc R U . . .
C42 C 0.4452(3) 0.7088(3) 0.17070(18) 0.0344(10) Uani 1 1 d . . . . .
C43 C 0.1819(4) 0.5912(3) 0.1376(2) 0.0491(14) Uani 1 1 d . . . . .
H43 H 0.1904 0.5570 0.1676 0.059 Uiso 1 1 calc R U . B 1
C44 C 0.1355(6) 0.5245(6) 0.0903(4) 0.064(3) Uani 0.852(16) 1 d . . P C 1
H44A H 0.1292 0.5548 0.0592 0.096 Uiso 0.852(16) 1 calc R U P C 1
H44B H 0.0735 0.4900 0.0952 0.096 Uiso 0.852(16) 1 calc R U P C 1
H44C H 0.1736 0.4853 0.0858 0.096 Uiso 0.852(16) 1 calc R U P C 1
C45 C 0.1182(4) 0.6444(4) 0.1509(3) 0.0588(15) Uani 1 1 d . . . . .
H45A H 0.1468 0.6823 0.1841 0.088 Uiso 1 1 calc R U . . .
H45B H 0.0578 0.6043 0.1542 0.088 Uiso 1 1 calc R U . . .
H45C H 0.1090 0.6808 0.1231 0.088 Uiso 1 1 calc R U . . .
C46 C 0.5280(4) 0.7131(3) 0.2123(2) 0.0499(14) Uani 1 1 d . . . . .
H46 H 0.5113 0.6589 0.2301 0.060 Uiso 1 1 calc R U . . .
C47 C 0.5515(5) 0.7915(6) 0.2533(3) 0.085(2) Uani 1 1 d . . . . .
H47A H 0.5648 0.8456 0.2366 0.128 Uiso 1 1 calc R U . . .
H47B H 0.6065 0.7924 0.2789 0.128 Uiso 1 1 calc R U . . .
H47C H 0.4985 0.7874 0.2710 0.128 Uiso 1 1 calc R U . . .
C48 C 0.6133(6) 0.7141(7) 0.1892(4) 0.120(4) Uani 1 1 d . . . . .
H48A H 0.5947 0.6738 0.1566 0.180 Uiso 1 1 calc R U . . .
H48B H 0.6572 0.6955 0.2141 0.180 Uiso 1 1 calc R U . . .
H48C H 0.6434 0.7738 0.1820 0.180 Uiso 1 1 calc R U . . .
C49 C 0.6998(3) 0.3548(3) 0.18646(17) 0.0251(9) Uani 1 1 d . . . . .
C50 C 0.7034(3) 0.3149(3) 0.13788(19) 0.0356(10) Uani 1 1 d . . . . .
C51 C 0.7678(4) 0.3638(4) 0.1103(2) 0.0464(13) Uani 1 1 d . . . . .
H51 H 0.7716 0.3393 0.0767 0.056 Uiso 1 1 calc R U . . .
C52 C 0.8255(4) 0.4460(4) 0.1304(2) 0.0541(16) Uani 1 1 d . . . . .
H52 H 0.8682 0.4778 0.1106 0.065 Uiso 1 1 calc R U . . .
C53 C 0.8222(3) 0.4828(3) 0.1786(2) 0.0457(13) Uani 1 1 d . . . . .
H53 H 0.8640 0.5393 0.1924 0.055 Uiso 1 1 calc R U . . .
C54 C 0.7585(3) 0.4389(3) 0.20819(19) 0.0340(10) Uani 1 1 d . . . . .
C55 C 0.6433(3) 0.2233(4) 0.1171(2) 0.0492(14) Uani 1 1 d . . . . .
H55 H 0.5817 0.2149 0.1282 0.059 Uiso 1 1 calc R U . . .
C56 C 0.6248(6) 0.2048(5) 0.0567(3) 0.087(3) Uani 1 1 d . . . . .
H56A H 0.6066 0.2531 0.0415 0.131 Uiso 1 1 calc R U . . .
H56B H 0.5743 0.1497 0.0451 0.131 Uiso 1 1 calc R U . . .
H56C H 0.6816 0.2000 0.0452 0.131 Uiso 1 1 calc R U . . .
C57 C 0.6857(4) 0.1558(4) 0.1396(2) 0.0524(14) Uani 1 1 d . . . . .
H57A H 0.7447 0.1607 0.1278 0.079 Uiso 1 1 calc R U . . .
H57B H 0.6424 0.0967 0.1278 0.079 Uiso 1 1 calc R U . . .
H57C H 0.6972 0.1663 0.1779 0.079 Uiso 1 1 calc R U . . .
C58 C 0.7506(3) 0.4800(4) 0.2611(2) 0.0455(13) Uani 1 1 d . . . . .
C59A C 0.7038(5) 0.5492(5) 0.2560(3) 0.0521(18) Uani 0.739(9) 1 d . . P D 1
H59A H 0.7411 0.5973 0.2400 0.078 Uiso 0.739(9) 1 calc R U P D 1
H59B H 0.6975 0.5718 0.2908 0.078 Uiso 0.739(9) 1 calc R U P D 1
H59C H 0.6417 0.5244 0.2340 0.078 Uiso 0.739(9) 1 calc R U P D 1
C60A C 0.8449(5) 0.5128(6) 0.3007(3) 0.055(2) Uani 0.705(10) 1 d . . P D 1
H60A H 0.8719 0.4643 0.3047 0.082 Uiso 0.705(10) 1 calc R U P D 1
H60B H 0.8340 0.5337 0.3346 0.082 Uiso 0.705(10) 1 calc R U P D 1
H60C H 0.8881 0.5609 0.2877 0.082 Uiso 0.705(10) 1 calc R U P D 1
C61 C 0.1904(3) 0.1707(3) -0.00103(15) 0.0230(8) Uani 1 1 d . . . . .
C62 C 0.1607(3) 0.2352(3) -0.02647(15) 0.0237(8) Uani 1 1 d . . . . .
C63 C 0.1709(3) 0.2380(3) -0.07848(16) 0.0293(9) Uani 1 1 d . . . . .
H63 H 0.1536 0.2817 -0.0970 0.035 Uiso 1 1 calc R U . . .
C64 C 0.2055(3) 0.1789(3) -0.10382(17) 0.0334(10) Uani 1 1 d . . . . .
H64 H 0.2112 0.1821 -0.1394 0.040 Uiso 1 1 calc R U . . .
C65 C 0.2317(3) 0.1154(3) -0.07787(17) 0.0326(10) Uani 1 1 d . . . . .
H65 H 0.2552 0.0750 -0.0957 0.039 Uiso 1 1 calc R U . . .
C66 C 0.2242(3) 0.1099(3) -0.02534(16) 0.0281(9) Uani 1 1 d . . . . .
C67 C 0.1170(3) 0.2958(3) 0.00109(16) 0.0266(9) Uani 1 1 d . . . . .
H67 H 0.1587 0.3218 0.0356 0.032 Uiso 1 1 calc R U . . .
C68 C 0.1053(3) 0.3709(3) -0.02939(19) 0.0375(11) Uani 1 1 d . . . . .
H68A H 0.1665 0.4064 -0.0348 0.056 Uiso 1 1 calc R U . . .
H68B H 0.0776 0.4078 -0.0096 0.056 Uiso 1 1 calc R U . . .
H68C H 0.0644 0.3469 -0.0634 0.056 Uiso 1 1 calc R U . . .
C69 C 0.0216(3) 0.2431(3) 0.01141(18) 0.0340(10) Uani 1 1 d . . . . .
H69A H -0.0200 0.2160 -0.0219 0.051 Uiso 1 1 calc R U . . .
H69B H -0.0054 0.2826 0.0297 0.051 Uiso 1 1 calc R U . . .
H69C H 0.0292 0.1972 0.0331 0.051 Uiso 1 1 calc R U . . .
C70 C 0.2479(3) 0.0364(3) 0.00216(18) 0.0335(10) Uani 1 1 d . . . . .
H70 H 0.2449 0.0480 0.0399 0.040 Uiso 1 1 calc R U . . .
C71 C 0.1758(4) -0.0516(3) -0.0198(2) 0.0532(14) Uani 1 1 d . . . . .
H71A H 0.1134 -0.0483 -0.0170 0.080 Uiso 1 1 calc R U . . .
H71B H 0.1893 -0.0977 0.0000 0.080 Uiso 1 1 calc R U . . .
H71C H 0.1783 -0.0654 -0.0567 0.080 Uiso 1 1 calc R U . . .
C72 C 0.3459(4) 0.0321(4) -0.0008(3) 0.0554(15) Uani 1 1 d . . . . .
H72A H 0.3520 0.0245 -0.0376 0.083 Uiso 1 1 calc R U . . .
H72B H 0.3566 -0.0176 0.0163 0.083 Uiso 1 1 calc R U . . .
H72C H 0.3920 0.0868 0.0169 0.083 Uiso 1 1 calc R U . . .
C73 C 0.4076(4) 0.0201(3) 0.1464(2) 0.0460(13) Uani 1 1 d D . . . .
H73A H 0.3951 0.0590 0.1207 0.069 Uiso 1 1 calc R U . . .
H73B H 0.3846 -0.0410 0.1298 0.069 Uiso 1 1 calc R U . . .
H73C H 0.4750 0.0357 0.1594 0.069 Uiso 1 1 calc R U . . .
C74 C -0.0570(3) 0.2575(4) 0.1417(2) 0.0503(14) Uani 1 1 d D . . . .
H74A H -0.0918 0.2587 0.1069 0.076 Uiso 1 1 calc R U . . .
H74B H -0.0837 0.2828 0.1684 0.076 Uiso 1 1 calc R U . . .
H74C H -0.0608 0.1966 0.1469 0.076 Uiso 1 1 calc R U . . .
C75 C 0.0569(5) 0.4660(4) 0.2348(2) 0.0572(16) Uani 1 1 d D . . . .
H75A H 0.0323 0.4516 0.1972 0.086 Uiso 1 1 calc R U . . .
H75B H 0.1088 0.5207 0.2413 0.086 Uiso 1 1 calc R U . . .
H75C H 0.0074 0.4736 0.2529 0.086 Uiso 1 1 calc R U . . .
C76 C 0.4262(3) 0.2835(3) -0.01028(18) 0.0354(10) Uani 1 1 d D . . . .
H76A H 0.4448 0.2965 -0.0438 0.053 Uiso 1 1 calc R U . . .
H76B H 0.3597 0.2780 -0.0129 0.053 Uiso 1 1 calc R U . . .
H76C H 0.4372 0.2283 -0.0015 0.053 Uiso 1 1 calc R U . . .
C77 C 0.3485(3) 0.3739(3) 0.50806(19) 0.0390(11) Uani 1 1 d . . . . .
H77A H 0.2986 0.3189 0.4949 0.059 Uiso 1 1 calc R U . . .
H77B H 0.3239 0.4238 0.5035 0.059 Uiso 1 1 calc R U . . .
H77C H 0.3720 0.3741 0.5453 0.059 Uiso 1 1 calc R U . . .
C78 C 0.4491(3) 0.2967(3) 0.47442(18) 0.0345(10) Uani 1 1 d . . . . .
H78A H 0.4678 0.2823 0.5096 0.052 Uiso 1 1 calc R U . . .
H78B H 0.5006 0.3026 0.4553 0.052 Uiso 1 1 calc R U . . .
H78C H 0.3943 0.2496 0.4557 0.052 Uiso 1 1 calc R U . . .
C79 C 0.5106(3) 0.4567(3) 0.50080(18) 0.0315(10) Uani 1 1 d . . . . .
H79A H 0.5604 0.4564 0.4807 0.038 Uiso 1 1 calc R U . . .
H79B H 0.5336 0.4498 0.5375 0.038 Uiso 1 1 calc R U . . .
C80 C -0.2000(5) 0.0903(5) 0.4357(3) 0.074(2) Uani 1 1 d . . . . .
H80A H -0.2184 0.0903 0.3980 0.111 Uiso 1 1 calc R U . . .
H80B H -0.2443 0.1085 0.4540 0.111 Uiso 1 1 calc R U . . .
H80C H -0.1999 0.0310 0.4429 0.111 Uiso 1 1 calc R U . . .
C81 C -0.0220(8) 0.3161(7) 0.6142(5) 0.142(5) Uani 1 1 d . . . . .
H81A H -0.0820 0.2860 0.5911 0.213 Uiso 1 1 calc R U . . .
H81B H 0.0055 0.3732 0.6028 0.213 Uiso 1 1 calc R U . . .
H81C H -0.0320 0.3249 0.6502 0.213 Uiso 1 1 calc R U . . .
C82 C 0.2850(6) 0.2865(5) 0.6332(3) 0.085(2) Uani 1 1 d . . . . .
H82A H 0.3108 0.2585 0.6071 0.128 Uiso 1 1 calc R U . . .
H82B H 0.2464 0.2413 0.6505 0.128 Uiso 1 1 calc R U . . .
H82C H 0.3361 0.3263 0.6593 0.128 Uiso 1 1 calc R U . . .
C83 C 0.3212(6) -0.1601(5) 0.2530(3) 0.096(3) Uani 1 1 d . . . . .
H83A H 0.3165 -0.1951 0.2197 0.144 Uiso 1 1 calc R U . . .
H83B H 0.2598 -0.1543 0.2561 0.144 Uiso 1 1 calc R U . . .
H83C H 0.3429 -0.1896 0.2820 0.144 Uiso 1 1 calc R U . . .
C84 C -0.1217(5) 0.2779(5) 0.2892(3) 0.075(2) Uani 1 1 d . . . . .
C128 C 0.6645(3) 0.5611(3) 0.0991(2) 0.0403(11) Uani 1 1 d D . . . .
H12D H 0.6283 0.5899 0.0759 0.060 Uiso 1 1 calc R U . . .
H12E H 0.7072 0.5412 0.0803 0.060 Uiso 1 1 calc R U . . .
H12F H 0.7006 0.6029 0.1297 0.060 Uiso 1 1 calc R U . . .
C60B C 0.7948(13) 0.4547(15) 0.3003(8) 0.055(2) Uani 0.295(10) 1 d . . P D 2
H60D H 0.7690 0.3909 0.2996 0.082 Uiso 0.295(10) 1 calc R U P D 2
H60E H 0.7878 0.4844 0.3329 0.082 Uiso 0.295(10) 1 calc R U P D 2
H60F H 0.8611 0.4695 0.2982 0.082 Uiso 0.295(10) 1 calc R U P D 2
C59B C 0.7991(15) 0.5910(14) 0.2570(9) 0.0521(18) Uani 0.261(9) 1 d . . P D 2
H59D H 0.8673 0.6061 0.2646 0.078 Uiso 0.261(9) 1 calc R U P D 2
H59E H 0.7785 0.6259 0.2824 0.078 Uiso 0.261(9) 1 calc R U P D 2
H59F H 0.7787 0.6038 0.2216 0.078 Uiso 0.261(9) 1 calc R U P D 2
C44A C 0.140(4) 0.568(3) 0.067(2) 0.064(3) Uani 0.148(16) 1 d . . P C 2
H44D H 0.1322 0.6208 0.0526 0.096 Uiso 0.148(16) 1 calc R U P C 2
H44E H 0.0801 0.5210 0.0590 0.096 Uiso 0.148(16) 1 calc R U P C 2
H44F H 0.1857 0.5482 0.0501 0.096 Uiso 0.148(16) 1 calc R U P C 2
O46B O -0.0394(9) 0.2667(10) 0.3078(3) 0.038(4) Uani 0.43(2) 1 d . . P A 2
H46B H -0.0220 0.2409 0.2839 0.058 Uiso 0.43(2) 1 calc R U P A 2
H35 H 0.369(3) -0.009(2) 0.2096(10) 0.058 Uiso 1 1 d D U . . .
H36 H 0.0494(14) 0.304(3) 0.1131(4) 0.058 Uiso 1 1 d D U . . .
H37 H 0.097(3) 0.406(3) 0.2878(4) 0.058 Uiso 1 1 d D U . . .
H39 H 0.6343(12) 0.464(2) 0.1383(17) 0.058 Uiso 1 1 d D U . . .
H41 H 0.5332(17) 0.379(2) 0.0210(13) 0.058 Uiso 1 1 d D U . . .
H4A H 0.403(4) 0.393(4) 0.444(2) 0.051(16) Uiso 1 1 d . . . . .
H25 H 0.344(3) 0.329(3) 0.2001(18) 0.025(13) Uiso 1 1 d . . . . .

loop_
_atom_site_aniso_label
_atom_site_aniso_U_11
_atom_site_aniso_U_22
_atom_site_aniso_U_33
_atom_site_aniso_U_23
_atom_site_aniso_U_13
_atom_site_aniso_U_12
Dy2 0.01498(9) 0.01609(9) 0.01865(9) 0.00046(7) 0.00512(7) 0.00370(7)
Dy3 0.01514(9) 0.01563(9) 0.01890(9) 0.00048(7) 0.00478(7) 0.00355(7)
Dy1 0.01776(9) 0.01598(9) 0.01863(9) -0.00005(7) 0.00292(7) 0.00228(7)
Dy4 0.02123(10) 0.02402(10) 0.02115(10) 0.00304(7) 0.00846(7) 0.00451(8)
Dy5 0.01691(9) 0.01977(9) 0.01963(9) 0.00210(7) 0.00645(7) 0.00171(7)
P1 0.0138(5) 0.0177(5) 0.0226(5) 0.0024(4) 0.0065(4) 0.0021(4)
P2 0.0178(5) 0.0172(5) 0.0204(5) 0.0019(4) 0.0043(4) 0.0047(4)
P3 0.0231(5) 0.0185(5) 0.0182(5) -0.0007(4) 0.0066(4) 0.0073(4)
P4 0.0214(5) 0.0139(5) 0.0229(5) 0.0013(4) 0.0058(4) 0.0035(4)
P5 0.0140(5) 0.0238(5) 0.0245(5) 0.0027(4) 0.0060(4) 0.0037(4)
P6 0.0171(5) 0.0181(5) 0.0168(5) -0.0005(4) 0.0042(4) 0.0019(4)
O1 0.0139(13) 0.0181(13) 0.0199(13) -0.0036(10) 0.0009(10) -0.0017(10)
O2 0.0233(14) 0.0221(14) 0.0210(14) 0.0021(11) 0.0062(11) 0.0005(11)
O3 0.0171(13) 0.0203(14) 0.0340(16) 0.0043(12) 0.0112(12) 0.0030(11)
O4 0.0181(13) 0.0209(13) 0.0198(13) -0.0003(11) 0.0077(11) 0.0032(11)
O5 0.0229(14) 0.0217(14) 0.0211(13) 0.0005(11) 0.0018(11) 0.0102(11)
O6 0.0214(14) 0.0271(15) 0.0249(14) 0.0045(12) 0.0076(12) 0.0066(12)
O7 0.0197(13) 0.0197(13) 0.0212(13) 0.0024(11) 0.0058(11) 0.0044(11)
O8 0.0271(15) 0.0173(13) 0.0214(14) -0.0016(11) 0.0021(12) 0.0025(11)
O9 0.0344(16) 0.0241(15) 0.0253(15) -0.0002(12) 0.0086(13) 0.0158(13)
O10 0.0293(15) 0.0244(15) 0.0270(15) 0.0056(12) 0.0138(12) 0.0093(12)
O11 0.0203(14) 0.0228(14) 0.0178(13) -0.0001(11) 0.0065(11) 0.0057(11)
O12 0.0252(14) 0.0197(14) 0.0196(13) -0.0010(11) 0.0026(11) 0.0042(11)
O13 0.0307(15) 0.0148(13) 0.0257(14) 0.0035(11) 0.0097(12) 0.0053(11)
O14 0.0261(15) 0.0168(13) 0.0247(14) 0.0010(11) 0.0040(12) 0.0032(11)
O15 0.0207(14) 0.0189(14) 0.0344(16) 0.0065(12) 0.0025(12) 0.0049(11)
O16 0.0288(15) 0.0239(14) 0.0238(14) 0.0020(11) 0.0077(12) 0.0088(12)
O17 0.0134(13) 0.0318(16) 0.0369(16) 0.0101(13) 0.0076(12) 0.0052(12)
O18 0.0177(14) 0.0277(15) 0.0269(15) 0.0062(12) 0.0084(11) 0.0073(11)
O19 0.0184(14) 0.0220(14) 0.0307(15) 0.0020(12) 0.0078(12) 0.0044(11)
O20 0.0165(13) 0.0294(15) 0.0263(15) -0.0023(12) 0.0060(11) 0.0017(12)
O21 0.0208(14) 0.0224(14) 0.0174(13) -0.0005(11) 0.0042(11) -0.0024(11)
O22 0.0220(14) 0.0186(13) 0.0181(13) 0.0011(10) 0.0044(11) 0.0050(11)
O23 0.0222(14) 0.0260(14) 0.0195(13) 0.0026(11) 0.0055(11) 0.0094(12)
O24 0.0205(14) 0.0234(14) 0.0209(14) 0.0013(11) 0.0033(11) 0.0008(11)
O25 0.0199(14) 0.0187(13) 0.0136(13) 0.0035(11) 0.0055(11) 0.0049(11)
O26 0.0338(17) 0.0267(16) 0.0375(17) -0.0002(13) -0.0022(14) 0.0044(13)
O27 0.0311(16) 0.0297(16) 0.0279(15) 0.0031(13) 0.0011(13) 0.0065(13)
O28 0.0262(17) 0.051(2) 0.046(2) -0.0040(17) -0.0109(15) 0.0003(15)
O29 0.0373(19) 0.048(2) 0.0324(17) 0.0078(15) 0.0108(15) 0.0055(16)
O30 0.0347(19) 0.070(3) 0.0300(18) 0.0105(17) 0.0137(15) 0.0028(17)
O31 0.076(3) 0.087(3) 0.030(2) 0.024(2) 0.0166(19) 0.027(2)
O32 0.0277(17) 0.0363(18) 0.0427(19) 0.0176(15) -0.0013(14) -0.0028(14)
O33 0.0217(15) 0.0322(17) 0.0403(18) 0.0105(14) 0.0059(13) 0.0029(13)
O34 0.046(2) 0.0404(19) 0.0409(19) 0.0201(16) 0.0078(16) 0.0136(16)
O35 0.0321(16) 0.0266(16) 0.0391(17) 0.0016(13) 0.0151(14) 0.0128(13)
O36 0.0225(15) 0.0479(19) 0.0313(16) 0.0047(14) 0.0057(13) 0.0125(14)
O37 0.0366(17) 0.0283(16) 0.0322(16) 0.0051(13) 0.0137(14) 0.0180(14)
O38 0.044(2) 0.096(3) 0.047(2) 0.017(2) 0.0211(19) 0.017(2)
O39 0.0205(15) 0.0317(16) 0.0411(18) 0.0136(14) 0.0070(13) 0.0008(13)
O40 0.0319(17) 0.055(2) 0.0334(17) 0.0109(15) 0.0170(14) 0.0203(16)
O41 0.0358(18) 0.0323(17) 0.0306(16) -0.0034(13) 0.0195(14) -0.0015(14)
O42 0.095(4) 0.093(4) 0.093(4) 0.010(3) 0.031(4) -0.004(3)
O43 0.077(3) 0.067(3) 0.077(3) 0.018(3) 0.017(3) 0.008(3)
O44 0.146(5) 0.040(2) 0.048(2) -0.0023(19) -0.012(3) 0.025(3)
O45 0.056(2) 0.067(3) 0.057(3) 0.026(2) 0.029(2) 0.021(2)
O46A 0.039(5) 0.053(7) 0.056(5) 0.017(4) 0.028(4) 0.019(5)
O47 0.186(7) 0.043(3) 0.271(10) 0.008(5) -0.168(7) -0.006(4)
O52 0.047(2) 0.0302(17) 0.0373(18) 0.0131(14) 0.0136(16) 0.0056(15)
N1 0.028(2) 0.034(2) 0.0271(19) -0.0034(16) 0.0028(16) 0.0070(16)
N2 0.046(3) 0.042(2) 0.031(2) 0.0103(18) 0.0134(19) 0.015(2)
N3 0.030(2) 0.031(2) 0.0235(18) 0.0051(15) 0.0054(15) 0.0066(16)
N4 0.034(2) 0.0275(19) 0.0237(18) -0.0012(15) 0.0043(16) 0.0062(16)
C1 0.021(2) 0.0193(19) 0.029(2) 0.0026(16) 0.0039(17) 0.0014(16)
C2 0.029(2) 0.023(2) 0.028(2) -0.0014(17) 0.0068(18) -0.0047(18)
C3 0.048(3) 0.030(2) 0.041(3) 0.008(2) 0.017(2) -0.004(2)
C4 0.057(3) 0.022(2) 0.053(3) 0.007(2) 0.004(3) 0.002(2)
C5 0.046(3) 0.026(2) 0.039(3) -0.0019(19) 0.006(2) 0.014(2)
C6 0.022(2) 0.020(2) 0.027(2) -0.0033(16) 0.0020(17) 0.0004(16)
C7 0.027(2) 0.036(2) 0.036(2) -0.008(2) 0.016(2) -0.0079(19)
C8 0.035(3) 0.056(3) 0.059(3) -0.014(3) 0.009(3) 0.016(3)
C9 0.060(4) 0.073(4) 0.060(4) 0.002(3) 0.042(3) 0.002(3)
C10 0.022(2) 0.031(2) 0.031(2) -0.0069(18) 0.0089(18) 0.0011(18)
C11 0.033(2) 0.030(2) 0.032(2) 0.0025(19) 0.0109(19) 0.0028(19)
C12 0.032(3) 0.052(3) 0.039(3) -0.014(2) 0.007(2) 0.011(2)
C13 0.028(2) 0.024(2) 0.027(2) -0.0002(16) 0.0017(17) 0.0148(17)
C14 0.033(2) 0.025(2) 0.031(2) 0.0047(18) 0.0027(19) 0.0108(18)
C15 0.049(3) 0.028(2) 0.040(3) 0.008(2) 0.007(2) 0.016(2)
C16 0.051(3) 0.034(3) 0.045(3) 0.002(2) 0.004(2) 0.027(2)
C17 0.036(3) 0.042(3) 0.036(2) 0.001(2) 0.006(2) 0.023(2)
C18 0.027(2) 0.031(2) 0.028(2) -0.0010(18) 0.0020(18) 0.0122(18)
C19 0.041(3) 0.035(3) 0.043(3) 0.014(2) 0.011(2) 0.014(2)
C20 0.069(4) 0.043(3) 0.085(5) 0.027(3) 0.041(4) 0.018(3)
C21 0.063(4) 0.067(4) 0.044(3) 0.009(3) 0.026(3) 0.038(3)
C22 0.035(3) 0.046(3) 0.048(3) 0.020(2) 0.020(2) 0.024(2)
C23 0.038(3) 0.039(3) 0.089(5) 0.010(3) 0.019(3) 0.011(2)
C24 0.061(4) 0.073(4) 0.066(4) 0.034(3) 0.041(3) 0.043(3)
C25 0.036(2) 0.030(2) 0.020(2) -0.0023(17) 0.0052(18) 0.0174(19)
C26 0.040(3) 0.038(3) 0.031(2) 0.0016(19) 0.012(2) 0.022(2)
C27 0.055(3) 0.049(3) 0.032(3) 0.000(2) 0.017(2) 0.025(3)
C28 0.058(3) 0.049(3) 0.033(3) -0.011(2) 0.010(2) 0.021(3)
C29 0.057(3) 0.031(2) 0.037(3) -0.005(2) 0.011(2) 0.015(2)
C30 0.043(3) 0.024(2) 0.032(2) 0.0016(18) 0.012(2) 0.015(2)
C31 0.043(3) 0.043(3) 0.044(3) 0.001(2) 0.026(2) 0.018(2)
C32 0.064(4) 0.083(5) 0.079(5) 0.041(4) 0.020(4) -0.005(4)
C33 0.049(4) 0.071(4) 0.089(5) -0.008(4) -0.003(3) 0.016(3)
C34 0.058(3) 0.023(2) 0.036(2) 0.0032(19) 0.021(2) 0.013(2)
C35 0.072(4) 0.044(3) 0.052(3) 0.001(3) 0.030(3) 0.000(3)
C36 0.107(6) 0.074(4) 0.041(3) 0.020(3) 0.025(3) 0.052(4)
C37 0.038(2) 0.0164(19) 0.026(2) 0.0034(16) 0.0093(18) 0.0081(18)
C38 0.058(3) 0.023(2) 0.037(3) -0.0020(19) -0.005(2) 0.017(2)
C39 0.099(5) 0.041(3) 0.038(3) 0.007(2) -0.007(3) 0.026(3)
C40 0.119(6) 0.042(3) 0.040(3) 0.020(3) 0.022(4) 0.027(4)
C41 0.071(4) 0.026(3) 0.055(3) 0.007(2) 0.029(3) 0.002(3)
C42 0.047(3) 0.018(2) 0.040(3) 0.0059(18) 0.018(2) 0.0071(19)
C43 0.043(3) 0.032(3) 0.065(4) -0.001(2) -0.015(3) 0.015(2)
C44 0.059(4) 0.047(5) 0.070(6) -0.018(4) -0.011(4) 0.007(4)
C45 0.062(4) 0.045(3) 0.068(4) 0.004(3) 0.000(3) 0.022(3)
C46 0.037(3) 0.031(3) 0.075(4) 0.009(3) 0.011(3) -0.001(2)
C47 0.067(5) 0.115(6) 0.067(5) -0.029(4) -0.006(4) 0.034(4)
C48 0.061(5) 0.164(10) 0.134(8) -0.049(7) 0.012(5) 0.052(6)
C49 0.0119(18) 0.028(2) 0.037(2) 0.0110(18) 0.0083(17) 0.0050(16)
C50 0.024(2) 0.050(3) 0.039(3) 0.002(2) 0.0078(19) 0.021(2)
C51 0.037(3) 0.078(4) 0.038(3) 0.013(3) 0.018(2) 0.033(3)
C52 0.033(3) 0.077(4) 0.069(4) 0.039(3) 0.030(3) 0.025(3)
C53 0.020(2) 0.038(3) 0.080(4) 0.019(3) 0.012(2) 0.006(2)
C54 0.020(2) 0.033(2) 0.048(3) 0.006(2) 0.008(2) 0.0075(18)
C55 0.028(3) 0.056(3) 0.062(3) -0.022(3) 0.008(2) 0.017(2)
C56 0.099(6) 0.092(6) 0.068(5) -0.022(4) -0.031(4) 0.057(5)
C57 0.058(4) 0.045(3) 0.046(3) 0.002(2) 0.012(3) 0.001(3)
C58 0.025(2) 0.050(3) 0.052(3) -0.015(2) 0.001(2) 0.004(2)
C59A 0.047(4) 0.048(4) 0.061(5) -0.006(3) 0.011(4) 0.018(3)
C60A 0.032(4) 0.065(5) 0.053(4) -0.016(4) 0.001(4) 0.003(3)
C61 0.020(2) 0.024(2) 0.0178(19) -0.0002(15) 0.0038(15) -0.0037(16)
C62 0.0177(19) 0.025(2) 0.0204(19) -0.0020(16) 0.0006(16) -0.0035(16)
C63 0.024(2) 0.033(2) 0.023(2) 0.0049(18) 0.0014(17) -0.0022(18)
C64 0.033(2) 0.041(3) 0.020(2) 0.0006(19) 0.0086(18) 0.000(2)
C65 0.031(2) 0.037(2) 0.023(2) -0.0059(18) 0.0068(18) 0.003(2)
C66 0.026(2) 0.030(2) 0.022(2) -0.0054(17) 0.0034(17) 0.0019(18)
C67 0.023(2) 0.027(2) 0.024(2) -0.0008(17) 0.0002(17) 0.0018(17)
C68 0.040(3) 0.036(3) 0.036(3) 0.006(2) 0.002(2) 0.015(2)
C69 0.024(2) 0.043(3) 0.031(2) -0.002(2) 0.0048(18) 0.006(2)
C70 0.040(3) 0.032(2) 0.030(2) -0.0015(19) 0.009(2) 0.013(2)
C71 0.061(4) 0.036(3) 0.053(3) 0.004(2) 0.010(3) 0.000(3)
C72 0.051(3) 0.054(3) 0.071(4) 0.018(3) 0.019(3) 0.023(3)
C73 0.051(3) 0.047(3) 0.048(3) -0.004(2) 0.022(3) 0.023(3)
C74 0.022(2) 0.081(4) 0.047(3) 0.009(3) 0.002(2) 0.016(3)
C75 0.078(4) 0.055(3) 0.062(4) 0.015(3) 0.025(3) 0.049(3)
C76 0.034(2) 0.034(2) 0.035(2) -0.001(2) 0.012(2) 0.004(2)
C77 0.040(3) 0.036(3) 0.039(3) 0.000(2) 0.014(2) 0.005(2)
C78 0.044(3) 0.027(2) 0.029(2) -0.0022(18) 0.005(2) 0.008(2)
C79 0.034(2) 0.027(2) 0.031(2) 0.0018(18) 0.0020(19) 0.0081(19)
C80 0.057(4) 0.088(5) 0.075(5) 0.017(4) 0.024(4) 0.009(4)
C81 0.108(8) 0.114(8) 0.190(13) -0.034(8) 0.051(8) 0.013(7)
C82 0.117(7) 0.070(5) 0.070(5) 0.014(4) 0.017(5) 0.028(5)
C83 0.111(7) 0.055(4) 0.107(7) 0.018(4) -0.002(5) 0.012(4)
C84 0.057(4) 0.103(6) 0.093(5) 0.029(4) 0.039(4) 0.051(4)
C128 0.030(2) 0.040(3) 0.051(3) 0.018(2) 0.013(2) 0.003(2)
C60B 0.032(4) 0.065(5) 0.053(4) -0.016(4) 0.001(4) 0.003(3)
C59B 0.047(4) 0.048(4) 0.061(5) -0.006(3) 0.011(4) 0.018(3)
C44A 0.059(4) 0.047(5) 0.070(6) -0.018(4) -0.011(4) 0.007(4)
O46B 0.036(6) 0.050(8) 0.040(5) 0.010(5) 0.022(4) 0.020(6)

loop_
_atom_type_symbol
_atom_type_description
_atom_type_scat_dispersion_real
_atom_type_scat_dispersion_imag
_atom_type_scat_source
C C 0.0033 0.0016 'International Tables Vol C Tables 4.2.6.8 and 6.1.1.4'
H H 0.0000 0.0000 'International Tables Vol C Tables 4.2.6.8 and 6.1.1.4'
Dy Dy -0.1892 4.4098 'International Tables Vol C Tables 4.2.6.8 and 6.1.1.4'
N N 0.0061 0.0033 'International Tables Vol C Tables 4.2.6.8 and 6.1.1.4'
O O 0.0106 0.0060 'International Tables Vol C Tables 4.2.6.8 and 6.1.1.4'
P P 0.1023 0.0942 'International Tables Vol C Tables 4.2.6.8 and 6.1.1.4'

loop_
_geom_angle_atom_site_label_1
_geom_angle_atom_site_label_2
_geom_angle_atom_site_label_3
_geom_angle
_geom_angle_site_symmetry_1
_geom_angle_site_symmetry_3
O19 Dy2 O22 91.92(10) . .
O19 Dy2 O4 155.96(9) . .
O22 Dy2 O4 84.85(9) . .
O19 Dy2 O35 80.73(10) . .
O22 Dy2 O35 81.27(10) . .
O4 Dy2 O35 122.04(10) . .
O19 Dy2 O25 81.52(9) . .
O22 Dy2 O25 83.15(9) . .
O4 Dy2 O25 74.45(9) . .
O35 Dy2 O25 155.89(10) . .
O19 Dy2 O8 110.95(10) . .
O22 Dy2 O8 144.07(9) . .
O4 Dy2 O8 84.29(9) . .
O35 Dy2 O8 75.84(10) . .
O25 Dy2 O8 126.12(9) . .
O19 Dy2 O7 84.71(9) . .
O22 Dy2 O7 153.38(9) . .
O4 Dy2 O7 87.59(9) . .
O35 Dy2 O7 123.89(10) . .
O25 Dy2 O7 70.23(9) . .
O8 Dy2 O7 59.77(8) . .
O19 Dy2 P2 101.17(7) . .
O22 Dy2 P2 166.87(7) . .
O4 Dy2 P2 82.82(7) . .
O35 Dy2 P2 101.52(8) . .
O25 Dy2 P2 97.82(7) . .
O8 Dy2 P2 29.62(6) . .
O7 Dy2 P2 30.34(6) . .
O19 Dy2 Dy1 73.00(7) . .
O22 Dy2 Dy1 117.89(6) . .
O4 Dy2 Dy1 87.47(6) . .
O35 Dy2 Dy1 147.43(8) . .
O25 Dy2 Dy1 35.92(6) . .
O8 Dy2 Dy1 95.71(6) . .
O7 Dy2 Dy1 36.11(6) . .
P2 Dy2 Dy1 66.10(2) . .
O19 Dy2 Dy3 116.50(7) . .
O22 Dy2 Dy3 75.24(6) . .
O4 Dy2 Dy3 39.72(6) . .
O35 Dy2 Dy3 150.95(8) . .
O25 Dy2 Dy3 35.91(6) . .
O8 Dy2 Dy3 114.81(7) . .
O7 Dy2 Dy3 82.67(6) . .
P2 Dy2 Dy3 97.824(19) . .
Dy1 Dy2 Dy3 61.100(9) . .
O15 Dy3 O23 90.98(10) . .
O15 Dy3 O11 91.51(10) . .
O23 Dy3 O11 146.98(9) . .
O15 Dy3 O3 150.74(9) . .
O23 Dy3 O3 107.25(10) . .
O11 Dy3 O3 85.43(9) . .
O15 Dy3 O25 79.69(9) . .
O23 Dy3 O25 77.98(9) . .
O11 Dy3 O25 70.11(9) . .
O3 Dy3 O25 125.73(9) . .
O15 Dy3 O36 89.18(10) . .
O23 Dy3 O36 65.83(10) . .
O11 Dy3 O36 147.12(9) . .
O3 Dy3 O36 78.26(10) . .
O25 Dy3 O36 141.94(9) . .
O15 Dy3 O37 77.19(10) . .
O23 Dy3 O37 137.87(10) . .
O11 Dy3 O37 74.52(9) . .
O3 Dy3 O37 73.95(10) . .
O25 Dy3 O37 136.78(10) . .
O36 Dy3 O37 73.61(10) . .
O15 Dy3 O4 148.78(9) . .
O23 Dy3 O4 79.93(9) . .
O11 Dy3 O4 81.02(9) . .
O3 Dy3 O4 59.31(8) . .
O25 Dy3 O4 69.24(9) . .
O36 Dy3 O4 113.34(10) . .
O37 Dy3 O4 128.47(9) . .
O15 Dy3 P1 172.28(8) . .
O23 Dy3 P1 95.52(7) . .
O11 Dy3 P1 80.77(7) . .
O3 Dy3 P1 29.24(7) . .
O25 Dy3 P1 97.58(7) . .
O36 Dy3 P1 97.26(8) . .
O37 Dy3 P1 100.50(7) . .
O4 Dy3 P1 30.14(6) . .
O15 Dy3 Dy2 113.60(7) . .
O23 Dy3 Dy2 70.00(7) . .
O11 Dy3 Dy2 78.88(6) . .
O3 Dy3 Dy2 94.39(7) . .
O25 Dy3 Dy2 35.04(6) . .
O36 Dy3 Dy2 130.26(7) . .
O37 Dy3 Dy2 151.61(7) . .
O4 Dy3 Dy2 35.27(6) . .
P1 Dy3 Dy2 65.15(2) . .
O15 Dy3 Dy1 73.26(7) . .
O23 Dy3 Dy1 111.99(7) . .
O11 Dy3 Dy1 38.50(6) . .
O3 Dy3 Dy1 117.96(7) . .
O25 Dy3 Dy1 34.68(6) . .
O36 Dy3 Dy1 162.38(8) . .
O37 Dy3 Dy1 103.09(7) . .
O4 Dy3 Dy1 82.53(6) . .
P1 Dy3 Dy1 100.36(2) . .
Dy2 Dy3 Dy1 59.049(8) . .
O14 Dy1 O20 94.04(10) . .
O14 Dy1 O7 152.41(10) . .
O20 Dy1 O7 87.81(9) . .
O14 Dy1 O25 79.98(9) . .
O20 Dy1 O25 79.42(9) . .
O7 Dy1 O25 73.31(9) . .
O14 Dy1 O12 99.30(9) . .
O20 Dy1 O12 153.47(10) . .
O7 Dy1 O12 90.75(9) . .
O25 Dy1 O12 125.37(9) . .
O14 Dy1 O27 129.09(10) . .
O20 Dy1 O27 78.60(10) . .
O7 Dy1 O27 78.27(9) . .
O25 Dy1 O27 144.46(9) . .
O12 Dy1 O27 75.18(9) . .
O14 Dy1 O26 77.57(10) . .
O20 Dy1 O26 77.94(10) . .
O7 Dy1 O26 129.48(10) . .
O25 Dy1 O26 146.67(10) . .
O12 Dy1 O26 82.65(10) . .
O27 Dy1 O26 51.55(10) . .
O14 Dy1 O11 84.33(9) . .
O20 Dy1 O11 146.21(9) . .
O7 Dy1 O11 79.11(9) . .
O25 Dy1 O11 67.03(8) . .
O12 Dy1 O11 58.64(8) . .
O27 Dy1 O11 127.68(9) . .
O26 Dy1 O11 133.74(9) . .
O14 Dy1 N1 103.33(10) . .
O20 Dy1 N1 73.46(10) . .
O7 Dy1 N1 103.58(10) . .
O25 Dy1 N1 152.83(9) . .
O12 Dy1 N1 81.16(9) . .
O27 Dy1 N1 26.09(10) . .
O26 Dy1 N1 25.90(10) . .
O11 Dy1 N1 139.80(9) . .
O14 Dy1 P3 94.12(7) . .
O20 Dy1 P3 169.83(7) . .
O7 Dy1 P3 82.15(6) . .
O25 Dy1 P3 96.05(7) . .
O12 Dy1 P3 29.34(7) . .
O27 Dy1 P3 100.81(7) . .
O26 Dy1 P3 109.79(8) . .
O11 Dy1 P3 29.44(6) . .
N1 Dy1 P3 110.43(7) . .
O14 Dy1 Dy2 115.04(7) . .
O20 Dy1 Dy2 72.81(7) . .
O7 Dy1 Dy2 39.72(6) . .
O25 Dy1 Dy2 35.49(6) . .
O12 Dy1 Dy2 120.51(6) . .
O27 Dy1 Dy2 110.54(7) . .
O26 Dy1 Dy2 148.68(7) . .
O11 Dy1 Dy2 77.39(6) . .
N1 Dy1 Dy2 129.83(7) . .
P3 Dy1 Dy2 98.19(2) . .
O14 Dy1 Dy3 70.01(7) . .
O20 Dy1 Dy3 113.39(7) . .
O7 Dy1 Dy3 83.98(6) . .
O25 Dy1 Dy3 35.11(6) . .
O12 Dy1 Dy3 92.77(6) . .
O27 Dy1 Dy3 158.27(7) . .
O26 Dy1 Dy3 146.07(7) . .
O11 Dy1 Dy3 34.83(6) . .
N1 Dy1 Dy3 170.28(7) . .
P3 Dy1 Dy3 64.07(2) . .
Dy2 Dy1 Dy3 59.852(6) . .
O6 Dy4 O2 86.01(10) . .
O6 Dy4 O10 81.60(10) . .
O2 Dy4 O10 99.45(10) . .
O6 Dy4 O40 161.98(11) . .
O2 Dy4 O40 82.75(11) . .
O10 Dy4 O40 86.40(11) . .
O6 Dy4 O52 86.54(11) . .
O2 Dy4 O52 80.97(11) . .
O10 Dy4 O52 168.06(11) . .
O40 Dy4 O52 105.44(12) . .
O6 Dy4 O30 126.73(11) . .
O2 Dy4 O30 136.21(11) . .
O10 Dy4 O30 112.22(11) . .
O40 Dy4 O30 70.41(12) . .
O52 Dy4 O30 74.05(12) . .
O6 Dy4 O29 79.43(10) . .
O2 Dy4 O29 163.00(11) . .
O10 Dy4 O29 87.12(11) . .
O40 Dy4 O29 113.47(11) . .
O52 Dy4 O29 89.40(11) . .
O30 Dy4 O29 51.98(11) . .
O6 Dy4 N2 102.92(11) . .
O2 Dy4 N2 158.56(11) . .
O10 Dy4 N2 101.12(11) . .
O40 Dy4 N2 92.52(11) . .
O52 Dy4 N2 80.18(12) . .
O30 Dy4 N2 26.11(11) . .
O29 Dy4 N2 25.88(11) . .
O16 Dy5 O24 100.49(10) . .
O16 Dy5 O18 89.21(10) . .
O24 Dy5 O18 88.43(10) . .
O16 Dy5 O41 170.54(11) . .
O24 Dy5 O41 83.86(10) . .
O18 Dy5 O41 99.35(11) . .
O16 Dy5 O39 101.76(11) . .
O24 Dy5 O39 150.44(10) . .
O18 Dy5 O39 72.72(10) . .
O41 Dy5 O39 77.23(11) . .
O16 Dy5 O33 88.10(10) . .
O24 Dy5 O33 128.64(10) . .
O18 Dy5 O33 142.66(10) . .
O41 Dy5 O33 82.66(11) . .
O39 Dy5 O33 71.44(10) . .
O16 Dy5 O32 86.11(11) . .
O24 Dy5 O32 78.07(10) . .
O18 Dy5 O32 164.63(10) . .
O41 Dy5 O32 86.59(12) . .
O39 Dy5 O32 122.58(10) . .
O33 Dy5 O32 51.86(10) . .
O16 Dy5 N3 86.92(10) . .
O24 Dy5 N3 103.42(10) . .
O18 Dy5 N3 168.02(10) . .
O41 Dy5 N3 83.89(11) . .
O39 Dy5 N3 96.99(10) . .
O33 Dy5 N3 25.91(10) . .
O32 Dy5 N3 25.96(10) . .
O2 P1 O3 114.65(16) . .
O2 P1 O4 113.62(16) . .
O3 P1 O4 105.58(15) . .
O2 P1 O1 108.70(15) . .
O3 P1 O1 103.80(15) . .
O4 P1 O1 110.00(14) . .
O2 P1 Dy3 129.09(11) . .
O3 P1 Dy3 48.79(10) . .
O4 P1 Dy3 56.94(10) . .
O1 P1 Dy3 121.66(11) . .
O6 P2 O8 115.92(16) . .
O6 P2 O7 112.71(15) . .
O8 P2 O7 106.29(15) . .
O6 P2 O5 104.36(15) . .
O8 P2 O5 109.46(15) . .
O7 P2 O5 107.87(15) . .
O6 P2 Dy2 127.63(12) . .
O8 P2 Dy2 50.57(10) . .
O7 P2 Dy2 56.16(10) . .
O5 P2 Dy2 128.01(10) . .
O10 P3 O11 115.39(16) . .
O10 P3 O12 113.85(16) . .
O11 P3 O12 106.40(15) . .
O10 P3 O9 107.24(15) . .
O11 P3 O9 103.93(15) . .
O12 P3 O9 109.50(15) . .
O10 P3 Dy1 128.97(11) . .
O11 P3 Dy1 54.91(10) . .
O12 P3 Dy1 51.83(10) . .
O9 P3 Dy1 123.79(11) . .
O14 P4 O15 111.97(16) . .
O14 P4 O16 112.98(16) . .
O15 P4 O16 112.00(16) . .
O14 P4 O13 104.79(15) . .
O15 P4 O13 107.04(15) . .
O16 P4 O13 107.53(15) . .
O20 P5 O19 112.41(16) . .
O20 P5 O18 112.52(16) . .
O19 P5 O18 113.37(16) . .
O20 P5 O17 107.18(16) . .
O19 P5 O17 104.69(15) . .
O18 P5 O17 105.94(15) . .
O23 P6 O22 112.12(15) . .
O23 P6 O24 112.54(16) . .
O22 P6 O24 112.79(15) . .
O23 P6 O21 104.48(15) . .
O22 P6 O21 106.01(15) . .
O24 P6 O21 108.26(14) . .
C1 O1 P1 125.3(2) . .
P1 O2 Dy4 148.30(17) . .
P1 O3 Dy3 101.97(13) . .
P1 O4 Dy2 159.73(16) . .
P1 O4 Dy3 92.93(12) . .
Dy2 O4 Dy3 105.01(9) . .
C13 O5 P2 124.9(2) . .
P2 O6 Dy4 154.26(18) . .
P2 O7 Dy1 159.16(16) . .
P2 O7 Dy2 93.50(12) . .
Dy1 O7 Dy2 104.17(10) . .
P2 O8 Dy2 99.81(13) . .
C25 O9 P3 121.3(3) . .
P3 O10 Dy4 146.61(17) . .
P3 O11 Dy3 156.15(16) . .
P3 O11 Dy1 95.65(13) . .
Dy3 O11 Dy1 106.67(9) . .
P3 O12 Dy1 98.83(13) . .
C37 O13 P4 125.1(2) . .
P4 O14 Dy1 134.17(16) . .
P4 O15 Dy3 133.90(16) . .
P4 O16 Dy5 159.39(18) . .
C49 O17 P5 123.7(3) . .
P5 O18 Dy5 162.14(16) . .
P5 O19 Dy2 131.12(16) . .
P5 O20 Dy1 132.99(16) . .
C61 O21 P6 127.7(2) . .
P6 O22 Dy2 131.39(15) . .
P6 O23 Dy3 138.33(16) . .
P6 O24 Dy5 154.44(17) . .
Dy2 O25 Dy1 108.59(10) . .
Dy2 O25 Dy3 109.05(10) . .
Dy1 O25 Dy3 110.21(10) . .
Dy2 O25 H25 119(3) . .
Dy1 O25 H25 111(4) . .
Dy3 O25 H25 98(4) . .
N1 O26 Dy1 95.0(2) . .
N1 O27 Dy1 95.0(2) . .
N2 O29 Dy4 95.7(3) . .
N2 O30 Dy4 95.8(2) . .
N3 O32 Dy5 95.0(2) . .
N3 O33 Dy5 96.4(2) . .
C73 O35 Dy2 126.4(3) . .
C73 O35 H35 107.8(15) . .
Dy2 O35 H35 121.2(15) . .
C74 O36 Dy3 127.6(3) . .
C74 O36 H36 104.3(16) . .
Dy3 O36 H36 114.1(15) . .
C75 O37 Dy3 129.1(3) . .
C75 O37 H37 107.5(15) . .
Dy3 O37 H37 118.6(15) . .
C80 O38 H38 109.5 . .
C128 O39 Dy5 139.7(3) . .
C128 O39 H39 109.3(13) . .
Dy5 O39 H39 110.9(13) . .
Dy4 O40 H40A 109.7 . .
Dy4 O40 H40B 109.5 . .
H40A O40 H40B 109.2 . .
C76 O41 Dy5 130.1(2) . .
C76 O41 H41 109.7(14) . .
Dy5 O41 H41 119.9(14) . .
C81 O42 H42 109.5 . .
C82 O43 H43B 109.5 . .
C83 O44 H44 109.5 . .
H45D O45 H45E 109.4 . .
C84 O46A H46A 109.5 . .
Dy4 O52 H52A 109.9 . .
Dy4 O52 H52B 109.9 . .
H52A O52 H52B 109.1 . .
O28 N1 O26 122.2(4) . .
O28 N1 O27 121.3(4) . .
O26 N1 O27 116.5(3) . .
O28 N1 Dy1 168.3(3) . .
O26 N1 Dy1 59.1(2) . .
O27 N1 Dy1 58.93(19) . .
O31 N2 O29 122.7(4) . .
O31 N2 O30 120.8(4) . .
O29 N2 O30 116.5(4) . .
O31 N2 Dy4 176.8(4) . .
O29 N2 Dy4 58.5(2) . .
O30 N2 Dy4 58.1(2) . .
O34 N3 O32 122.3(4) . .
O34 N3 O33 121.0(4) . .
O32 N3 O33 116.7(3) . .
O34 N3 Dy5 177.6(3) . .
O32 N3 Dy5 59.0(2) . .
O33 N3 Dy5 57.70(19) . .
C77 N4 C78 110.3(4) . .
C77 N4 C79 113.1(3) . .
C78 N4 C79 111.2(3) . .
C77 N4 H4A 106(3) . .
C78 N4 H4A 109(3) . .
C79 N4 H4A 107(3) . .
C6 C1 C2 123.5(4) . .
C6 C1 O1 118.2(3) . .
C2 C1 O1 118.1(4) . .
C3 C2 C1 116.7(4) . .
C3 C2 C7 122.6(4) . .
C1 C2 C7 120.5(4) . .
C4 C3 C2 121.3(4) . .
C4 C3 H3 119.3 . .
C2 C3 H3 119.3 . .
C5 C4 C3 120.4(4) . .
C5 C4 H4 119.8 . .
C3 C4 H4 119.8 . .
C4 C5 C6 121.2(4) . .
C4 C5 H5 119.4 . .
C6 C5 H5 119.4 . .
C1 C6 C5 116.7(4) . .
C1 C6 C10 120.2(4) . .
C5 C6 C10 123.0(4) . .
C2 C7 C8 109.2(4) . .
C2 C7 C9 113.7(4) . .
C8 C7 C9 111.0(4) . .
C2 C7 H7 107.6 . .
C8 C7 H7 107.6 . .
C9 C7 H7 107.6 . .
C7 C8 H8A 109.5 . .
C7 C8 H8B 109.5 . .
H8A C8 H8B 109.5 . .
C7 C8 H8C 109.5 . .
H8A C8 H8C 109.5 . .
H8B C8 H8C 109.5 . .
C7 C9 H9A 109.5 . .
C7 C9 H9B 109.5 . .
H9A C9 H9B 109.5 . .
C7 C9 H9C 109.5 . .
H9A C9 H9C 109.5 . .
H9B C9 H9C 109.5 . .
C6 C10 C12 113.6(4) . .
C6 C10 C11 110.1(3) . .
C12 C10 C11 110.2(4) . .
C6 C10 H10 107.6 . .
C12 C10 H10 107.6 . .
C11 C10 H10 107.6 . .
C10 C11 H11A 109.5 . .
C10 C11 H11B 109.5 . .
H11A C11 H11B 109.5 . .
C10 C11 H11C 109.5 . .
H11A C11 H11C 109.5 . .
H11B C11 H11C 109.5 . .
C10 C12 H12A 109.5 . .
C10 C12 H12B 109.5 . .
H12A C12 H12B 109.5 . .
C10 C12 H12C 109.5 . .
H12A C12 H12C 109.5 . .
H12B C12 H12C 109.5 . .
C18 C13 C14 123.7(4) . .
C18 C13 O5 117.1(4) . .
C14 C13 O5 119.1(4) . .
C13 C14 C15 116.3(4) . .
C13 C14 C19 121.9(4) . .
C15 C14 C19 121.7(4) . .
C16 C15 C14 121.7(4) . .
C16 C15 H15 119.2 . .
C14 C15 H15 119.2 . .
C15 C16 C17 120.3(4) . .
C15 C16 H16 119.9 . .
C17 C16 H16 119.9 . .
C16 C17 C18 121.2(4) . .
C16 C17 H17 119.4 . .
C18 C17 H17 119.4 . .
C13 C18 C17 116.8(4) . .
C13 C18 C22 120.1(4) . .
C17 C18 C22 123.0(4) . .
C14 C19 C21 109.9(4) . .
C14 C19 C20 113.8(4) . .
C21 C19 C20 110.7(5) . .
C14 C19 H19 107.4 . .
C21 C19 H19 107.4 . .
C20 C19 H19 107.4 . .
C19 C20 H20A 109.5 . .
C19 C20 H20B 109.5 . .
H20A C20 H20B 109.5 . .
C19 C20 H20C 109.5 . .
H20A C20 H20C 109.5 . .
H20B C20 H20C 109.5 . .
C19 C21 H21A 109.5 . .
C19 C21 H21B 109.5 . .
H21A C21 H21B 109.5 . .
C19 C21 H21C 109.5 . .
H21A C21 H21C 109.5 . .
H21B C21 H21C 109.5 . .
C18 C22 C23 111.4(4) . .
C18 C22 C24 112.8(4) . .
C23 C22 C24 111.1(5) . .
C18 C22 H22 107.1 . .
C23 C22 H22 107.1 . .
C24 C22 H22 107.1 . .
C22 C23 H23A 109.5 . .
C22 C23 H23B 109.5 . .
H23A C23 H23B 109.5 . .
C22 C23 H23C 109.5 . .
H23A C23 H23C 109.5 . .
H23B C23 H23C 109.5 . .
C22 C24 H24A 109.5 . .
C22 C24 H24B 109.5 . .
H24A C24 H24B 109.5 . .
C22 C24 H24C 109.5 . .
H24A C24 H24C 109.5 . .
H24B C24 H24C 109.5 . .
C30 C25 C26 123.8(4) . .
C30 C25 O9 117.4(4) . .
C26 C25 O9 118.7(4) . .
C27 C26 C25 116.0(5) . .
C27 C26 C31 122.0(4) . .
C25 C26 C31 121.8(4) . .
C28 C27 C26 121.9(5) . .
C28 C27 H27 119.1 . .
C26 C27 H27 119.1 . .
C29 C28 C27 119.8(5) . .
C29 C28 H28 120.1 . .
C27 C28 H28 120.1 . .
C28 C29 C30 121.4(5) . .
C28 C29 H29 119.3 . .
C30 C29 H29 119.3 . .
C29 C30 C25 116.9(4) . .
C29 C30 C34 121.6(4) . .
C25 C30 C34 121.3(4) . .
C33 C31 C26 109.4(5) . .
C33 C31 C32 110.4(5) . .
C26 C31 C32 112.7(5) . .
C33 C31 H31 108.1 . .
C26 C31 H31 108.1 . .
C32 C31 H31 108.1 . .
C31 C32 H32A 109.5 . .
C31 C32 H32B 109.5 . .
H32A C32 H32B 109.5 . .
C31 C32 H32C 109.5 . .
H32A C32 H32C 109.5 . .
H32B C32 H32C 109.5 . .
C31 C33 H33A 109.5 . .
C31 C33 H33B 109.5 . .
H33A C33 H33B 109.5 . .
C31 C33 H33C 109.5 . .
H33A C33 H33C 109.5 . .
H33B C33 H33C 109.5 . .
C30 C34 C35 114.1(4) . .
C30 C34 C36 108.8(4) . .
C35 C34 C36 111.1(5) . .
C30 C34 H34 107.5 . .
C35 C34 H34 107.5 . .
C36 C34 H34 107.5 . .
C34 C35 H35A 109.5 . .
C34 C35 H35B 109.5 . .
H35A C35 H35B 109.5 . .
C34 C35 H35C 109.5 . .
H35A C35 H35C 109.5 . .
H35B C35 H35C 109.5 . .
C34 C36 H36A 109.5 . .
C34 C36 H36B 109.5 . .
H36A C36 H36B 109.5 . .
C34 C36 H36C 109.5 . .
H36A C36 H36C 109.5 . .
H36B C36 H36C 109.5 . .
C38 C37 C42 123.6(4) . .
C38 C37 O13 119.0(4) . .
C42 C37 O13 117.3(4) . .
C37 C38 C39 117.0(5) . .
C37 C38 C43 122.4(4) . .
C39 C38 C43 120.5(5) . .
C40 C39 C38 121.5(6) . .
C40 C39 H39A 119.3 . .
C38 C39 H39A 119.3 . .
C39 C40 C41 120.9(5) . .
C39 C40 H40 119.6 . .
C41 C40 H40 119.6 . .
C40 C41 C42 120.3(5) . .
C40 C41 H41A 119.8 . .
C42 C41 H41A 119.8 . .
C37 C42 C41 116.8(5) . .
C37 C42 C46 121.7(4) . .
C41 C42 C46 121.5(5) . .
C44 C43 C38 114.7(6) . .
C44 C43 C45 111.1(5) . .
C38 C43 C45 111.9(4) . .
C38 C43 C44A 95.7(18) . .
C45 C43 C44A 98.9(18) . .
C44 C43 H43 106.1 . .
C38 C43 H43 106.1 . .
C45 C43 H43 106.1 . .
C43 C44 H44A 109.5 . .
C43 C44 H44B 109.5 . .
H44A C44 H44B 109.5 . .
C43 C44 H44C 109.5 . .
H44A C44 H44C 109.5 . .
H44B C44 H44C 109.5 . .
C43 C45 H45A 109.5 . .
C43 C45 H45B 109.5 . .
H45A C45 H45B 109.5 . .
C43 C45 H45C 109.5 . .
H45A C45 H45C 109.5 . .
H45B C45 H45C 109.5 . .
C42 C46 C47 112.3(5) . .
C42 C46 C48 111.9(6) . .
C47 C46 C48 109.4(6) . .
C42 C46 H46 107.7 . .
C47 C46 H46 107.7 . .
C48 C46 H46 107.7 . .
C46 C47 H47A 109.5 . .
C46 C47 H47B 109.5 . .
H47A C47 H47B 109.5 . .
C46 C47 H47C 109.5 . .
H47A C47 H47C 109.5 . .
H47B C47 H47C 109.5 . .
C46 C48 H48A 109.5 . .
C46 C48 H48B 109.5 . .
H48A C48 H48B 109.5 . .
C46 C48 H48C 109.5 . .
H48A C48 H48C 109.5 . .
H48B C48 H48C 109.5 . .
O17 C49 C50 118.7(4) . .
O17 C49 C54 118.3(4) . .
C50 C49 C54 122.9(4) . .
C49 C50 C51 116.7(5) . .
C49 C50 C55 121.5(4) . .
C51 C50 C55 121.8(5) . .
C52 C51 C50 121.6(5) . .
C52 C51 H51 119.2 . .
C50 C51 H51 119.2 . .
C53 C52 C51 120.6(5) . .
C53 C52 H52 119.7 . .
C51 C52 H52 119.7 . .
C52 C53 C54 121.2(5) . .
C52 C53 H53 119.4 . .
C54 C53 H53 119.4 . .
C53 C54 C49 117.0(5) . .
C53 C54 C58 122.3(5) . .
C49 C54 C58 120.7(4) . .
C50 C55 C57 111.2(4) . .
C50 C55 C56 113.4(5) . .
C57 C55 C56 108.5(4) . .
C50 C55 H55 107.9 . .
C57 C55 H55 107.9 . .
C56 C55 H55 107.9 . .
C55 C56 H56A 109.5 . .
C55 C56 H56B 109.5 . .
H56A C56 H56B 109.5 . .
C55 C56 H56C 109.5 . .
H56A C56 H56C 109.5 . .
H56B C56 H56C 109.5 . .
C55 C57 H57A 109.5 . .
C55 C57 H57B 109.5 . .
H57A C57 H57B 109.5 . .
C55 C57 H57C 109.5 . .
H57A C57 H57C 109.5 . .
H57B C57 H57C 109.5 . .
C60B C58 C54 113.8(10) . .
C59A C58 C54 112.2(5) . .
C59A C58 C60A 111.7(6) . .
C54 C58 C60A 113.7(5) . .
C60B C58 C59B 111.7(13) . .
C54 C58 C59B 101.3(8) . .
C58 C59A H59A 109.5 . .
C58 C59A H59B 109.5 . .
H59A C59A H59B 109.5 . .
C58 C59A H59C 109.5 . .
H59A C59A H59C 109.5 . .
H59B C59A H59C 109.5 . .
C58 C60A H60A 109.5 . .
C58 C60A H60B 109.5 . .
H60A C60A H60B 109.5 . .
C58 C60A H60C 109.5 . .
H60A C60A H60C 109.5 . .
H60B C60A H60C 109.5 . .
C66 C61 O21 117.9(4) . .
C66 C61 C62 123.8(4) . .
O21 C61 C62 118.0(3) . .
C63 C62 C61 116.0(4) . .
C63 C62 C67 122.5(4) . .
C61 C62 C67 121.4(3) . .
C64 C63 C62 121.7(4) . .
C64 C63 H63 119.2 . .
C62 C63 H63 119.2 . .
C65 C64 C63 120.5(4) . .
C65 C64 H64 119.8 . .
C63 C64 H64 119.8 . .
C64 C65 C66 120.5(4) . .
C64 C65 H65 119.7 . .
C66 C65 H65 119.7 . .
C61 C66 C65 117.5(4) . .
C61 C66 C70 122.2(4) . .
C65 C66 C70 120.2(4) . .
C62 C67 C68 113.3(4) . .
C62 C67 C69 110.2(3) . .
C68 C67 C69 109.0(4) . .
C62 C67 H67 108.1 . .
C68 C67 H67 108.1 . .
C69 C67 H67 108.1 . .
C67 C68 H68A 109.5 . .
C67 C68 H68B 109.5 . .
H68A C68 H68B 109.5 . .
C67 C68 H68C 109.5 . .
H68A C68 H68C 109.5 . .
H68B C68 H68C 109.5 . .
C67 C69 H69A 109.5 . .
C67 C69 H69B 109.5 . .
H69A C69 H69B 109.5 . .
C67 C69 H69C 109.5 . .
H69A C69 H69C 109.5 . .
H69B C69 H69C 109.5 . .
C66 C70 C71 110.4(4) . .
C66 C70 C72 112.8(4) . .
C71 C70 C72 110.3(4) . .
C66 C70 H70 107.7 . .
C71 C70 H70 107.7 . .
C72 C70 H70 107.7 . .
C70 C71 H71A 109.5 . .
C70 C71 H71B 109.5 . .
H71A C71 H71B 109.5 . .
C70 C71 H71C 109.5 . .
H71A C71 H71C 109.5 . .
H71B C71 H71C 109.5 . .
C70 C72 H72A 109.5 . .
C70 C72 H72B 109.5 . .
H72A C72 H72B 109.5 . .
C70 C72 H72C 109.5 . .
H72A C72 H72C 109.5 . .
H72B C72 H72C 109.5 . .
O35 C73 H73A 109.5 . .
O35 C73 H73B 109.5 . .
H73A C73 H73B 109.5 . .
O35 C73 H73C 109.5 . .
H73A C73 H73C 109.5 . .
H73B C73 H73C 109.5 . .
O36 C74 H74A 109.5 . .
O36 C74 H74B 109.5 . .
H74A C74 H74B 109.5 . .
O36 C74 H74C 109.5 . .
H74A C74 H74C 109.5 . .
H74B C74 H74C 109.5 . .
O37 C75 H75A 109.5 . .
O37 C75 H75B 109.5 . .
H75A C75 H75B 109.5 . .
O37 C75 H75C 109.5 . .
H75A C75 H75C 109.5 . .
H75B C75 H75C 109.5 . .
O41 C76 H76A 109.5 . .
O41 C76 H76B 109.5 . .
H76A C76 H76B 109.5 . .
O41 C76 H76C 109.5 . .
H76A C76 H76C 109.5 . .
H76B C76 H76C 109.5 . .
N4 C77 H77A 109.5 . .
N4 C77 H77B 109.5 . .
H77A C77 H77B 109.5 . .
N4 C77 H77C 109.5 . .
H77A C77 H77C 109.5 . .
H77B C77 H77C 109.5 . .
N4 C78 H78A 109.5 . .
N4 C78 H78B 109.5 . .
H78A C78 H78B 109.5 . .
N4 C78 H78C 109.5 . .
H78A C78 H78C 109.5 . .
H78B C78 H78C 109.5 . .
N4 C79 C79 111.3(5) . 2_666
N4 C79 H79A 109.4 . .
C79 C79 H79A 109.4 2_666 .
N4 C79 H79B 109.4 . .
C79 C79 H79B 109.4 2_666 .
H79A C79 H79B 108.0 . .
O38 C80 H80A 109.5 . .
O38 C80 H80B 109.5 . .
H80A C80 H80B 109.5 . .
O38 C80 H80C 109.5 . .
H80A C80 H80C 109.5 . .
H80B C80 H80C 109.5 . .
O42 C81 H81A 109.5 . .
O42 C81 H81B 109.5 . .
H81A C81 H81B 109.5 . .
O42 C81 H81C 109.5 . .
H81A C81 H81C 109.5 . .
H81B C81 H81C 109.5 . .
O43 C82 H82A 109.5 . .
O43 C82 H82B 109.5 . .
H82A C82 H82B 109.5 . .
O43 C82 H82C 109.5 . .
H82A C82 H82C 109.5 . .
H82B C82 H82C 109.5 . .
O44 C83 H83A 109.5 . .
O44 C83 H83B 109.5 . .
H83A C83 H83B 109.5 . .
O44 C83 H83C 109.5 . .
H83A C83 H83C 109.5 . .
H83B C83 H83C 109.5 . .
O39 C128 H12D 109.5 . .
O39 C128 H12E 109.5 . .
H12D C128 H12E 109.5 . .
O39 C128 H12F 109.5 . .
H12D C128 H12F 109.5 . .
H12E C128 H12F 109.5 . .
C58 C60B H60D 109.5 . .
C58 C60B H60E 109.5 . .
H60D C60B H60E 109.5 . .
C58 C60B H60F 109.5 . .
H60D C60B H60F 109.5 . .
H60E C60B H60F 109.5 . .
C58 C59B H59D 109.5 . .
C58 C59B H59E 109.5 . .
H59D C59B H59E 109.5 . .
C58 C59B H59F 109.5 . .
H59D C59B H59F 109.5 . .
H59E C59B H59F 109.5 . .
C43 C44A H44D 109.5 . .
C43 C44A H44E 109.5 . .
H44D C44A H44E 109.5 . .
C43 C44A H44F 109.5 . .
H44D C44A H44F 109.5 . .
H44E C44A H44F 109.5 . .
C84 O46B H46B 109.5 . .

loop_
_geom_bond_atom_site_label_1
_geom_bond_atom_site_label_2
_geom_bond_distance
_geom_bond_site_symmetry_2
Dy2 O19 2.229(3) .
Dy2 O22 2.239(3) .
Dy2 O4 2.303(3) .
Dy2 O35 2.331(3) .
Dy2 O25 2.340(3) .
Dy2 O8 2.372(3) .
Dy2 O7 2.518(3) .
Dy2 P2 3.0259(11) .
Dy2 Dy1 3.8204(5) .
Dy2 Dy3 3.8521(4) .
Dy3 O15 2.214(3) .
Dy3 O23 2.270(3) .
Dy3 O11 2.325(3) .
Dy3 O3 2.336(3) .
Dy3 O25 2.390(3) .
Dy3 O36 2.450(3) .
Dy3 O37 2.467(3) .
Dy3 O4 2.549(3) .
Dy3 P1 3.0370(10) .
Dy3 Dy1 3.8999(5) .
Dy1 O14 2.239(3) .
Dy1 O20 2.242(3) .
Dy1 O7 2.322(3) .
Dy1 O25 2.365(3) .
Dy1 O12 2.452(3) .
Dy1 O27 2.490(3) .
Dy1 O26 2.495(3) .
Dy1 O11 2.534(3) .
Dy1 N1 2.896(4) .
Dy1 P3 3.0822(10) .
Dy4 O6 2.210(3) .
Dy4 O2 2.211(3) .
Dy4 O10 2.251(3) .
Dy4 O40 2.319(3) .
Dy4 O52 2.326(3) .
Dy4 O30 2.462(3) .
Dy4 O29 2.472(3) .
Dy4 N2 2.886(4) .
Dy5 O16 2.180(3) .
Dy5 O24 2.203(3) .
Dy5 O18 2.212(3) .
Dy5 O41 2.352(3) .
Dy5 O39 2.406(3) .
Dy5 O33 2.437(3) .
Dy5 O32 2.466(3) .
Dy5 N3 2.866(4) .
P1 O2 1.496(3) .
P1 O3 1.516(3) .
P1 O4 1.527(3) .
P1 O1 1.593(3) .
P2 O6 1.497(3) .
P2 O8 1.518(3) .
P2 O7 1.531(3) .
P2 O5 1.598(3) .
P3 O10 1.500(3) .
P3 O11 1.522(3) .
P3 O12 1.528(3) .
P3 O9 1.612(3) .
P4 O14 1.508(3) .
P4 O15 1.513(3) .
P4 O16 1.514(3) .
P4 O13 1.609(3) .
P5 O20 1.509(3) .
P5 O19 1.510(3) .
P5 O18 1.512(3) .
P5 O17 1.616(3) .
P6 O23 1.508(3) .
P6 O22 1.513(3) .
P6 O24 1.515(3) .
P6 O21 1.607(3) .
O1 C1 1.404(5) .
O5 C13 1.409(4) .
O9 C25 1.414(5) .
O13 C37 1.396(5) .
O17 C49 1.384(5) .
O21 C61 1.400(4) .
O25 H25 0.76(5) .
O26 N1 1.270(5) .
O27 N1 1.279(5) .
O28 N1 1.223(5) .
O29 N2 1.266(5) .
O30 N2 1.277(5) .
O31 N2 1.219(5) .
O32 N3 1.259(5) .
O33 N3 1.260(5) .
O34 N3 1.223(5) .
O35 C73 1.426(5) .
O35 H35 0.871(9) .
O36 C74 1.442(6) .
O36 H36 0.888(10) .
O37 C75 1.402(6) .
O37 H37 0.877(9) .
O38 C80 1.411(7) .
O38 H38 0.8400 .
O39 C128 1.433(5) .
O39 H39 0.873(9) .
O40 H40A 0.8771 .
O40 H40B 0.8757 .
O41 C76 1.427(5) .
O41 H41 0.873(9) .
O42 C81 1.444(11) .
O42 H42 0.8400 .
O43 C82 1.441(9) .
O43 H43B 0.8400 .
O44 C83 1.344(8) .
O44 H44 0.8400 .
O45 H45D 0.8696 .
O45 H45E 0.8700 .
O46A C84 1.334(10) .
O46A H46A 0.8400 .
O52 H52A 0.8778 .
O52 H52B 0.8782 .
N4 C77 1.490(6) .
N4 C78 1.492(6) .
N4 C79 1.493(6) .
N4 H4A 0.97(6) .
C1 C6 1.392(6) .
C1 C2 1.393(6) .
C2 C3 1.391(6) .
C2 C7 1.519(6) .
C3 C4 1.373(7) .
C3 H3 0.9500 .
C4 C5 1.373(7) .
C4 H4 0.9500 .
C5 C6 1.394(6) .
C5 H5 0.9500 .
C6 C10 1.520(6) .
C7 C8 1.522(7) .
C7 C9 1.530(7) .
C7 H7 1.0000 .
C8 H8A 0.9800 .
C8 H8B 0.9800 .
C8 H8C 0.9800 .
C9 H9A 0.9800 .
C9 H9B 0.9800 .
C9 H9C 0.9800 .
C10 C12 1.523(6) .
C10 C11 1.531(6) .
C10 H10 1.0000 .
C11 H11A 0.9800 .
C11 H11B 0.9800 .
C11 H11C 0.9800 .
C12 H12A 0.9800 .
C12 H12B 0.9800 .
C12 H12C 0.9800 .
C13 C18 1.390(6) .
C13 C14 1.396(6) .
C14 C15 1.398(6) .
C14 C19 1.512(6) .
C15 C16 1.369(7) .
C15 H15 0.9500 .
C16 C17 1.374(7) .
C16 H16 0.9500 .
C17 C18 1.397(6) .
C17 H17 0.9500 .
C18 C22 1.515(6) .
C19 C21 1.521(7) .
C19 C20 1.531(7) .
C19 H19 1.0000 .
C20 H20A 0.9800 .
C20 H20B 0.9800 .
C20 H20C 0.9800 .
C21 H21A 0.9800 .
C21 H21B 0.9800 .
C21 H21C 0.9800 .
C22 C23 1.518(8) .
C22 C24 1.528(6) .
C22 H22 1.0000 .
C23 H23A 0.9800 .
C23 H23B 0.9800 .
C23 H23C 0.9800 .
C24 H24A 0.9800 .
C24 H24B 0.9800 .
C24 H24C 0.9800 .
C25 C30 1.398(6) .
C25 C26 1.401(6) .
C26 C27 1.397(7) .
C26 C31 1.515(7) .
C27 C28 1.386(8) .
C27 H27 0.9500 .
C28 C29 1.380(7) .
C28 H28 0.9500 .
C29 C30 1.393(6) .
C29 H29 0.9500 .
C30 C34 1.511(6) .
C31 C33 1.508(8) .
C31 C32 1.519(8) .
C31 H31 1.0000 .
C32 H32A 0.9800 .
C32 H32B 0.9800 .
C32 H32C 0.9800 .
C33 H33A 0.9800 .
C33 H33B 0.9800 .
C33 H33C 0.9800 .
C34 C35 1.521(8) .
C34 C36 1.524(7) .
C34 H34 1.0000 .
C35 H35A 0.9800 .
C35 H35B 0.9800 .
C35 H35C 0.9800 .
C36 H36A 0.9800 .
C36 H36B 0.9800 .
C36 H36C 0.9800 .
C37 C38 1.388(6) .
C37 C42 1.392(6) .
C38 C39 1.392(7) .
C38 C43 1.508(7) .
C39 C40 1.361(9) .
C39 H39A 0.9500 .
C40 C41 1.380(9) .
C40 H40 0.9500 .
C41 C42 1.408(7) .
C41 H41A 0.9500 .
C42 C46 1.508(7) .
C43 C44 1.504(8) .
C43 C45 1.521(7) .
C43 C44A 1.84(5) .
C43 H43 1.0000 .
C44 H44A 0.9800 .
C44 H44B 0.9800 .
C44 H44C 0.9800 .
C45 H45A 0.9800 .
C45 H45B 0.9800 .
C45 H45C 0.9800 .
C46 C47 1.509(8) .
C46 C48 1.512(9) .
C46 H46 1.0000 .
C47 H47A 0.9800 .
C47 H47B 0.9800 .
C47 H47C 0.9800 .
C48 H48A 0.9800 .
C48 H48B 0.9800 .
C48 H48C 0.9800 .
C49 C50 1.394(6) .
C49 C54 1.404(6) .
C50 C51 1.400(7) .
C50 C55 1.497(7) .
C51 C52 1.368(8) .
C51 H51 0.9500 .
C52 C53 1.365(8) .
C52 H52 0.9500 .
C53 C54 1.398(7) .
C53 H53 0.9500 .
C54 C58 1.522(7) .
C55 C57 1.515(8) .
C55 C56 1.548(9) .
C55 H55 1.0000 .
C56 H56A 0.9800 .
C56 H56B 0.9800 .
C56 H56C 0.9800 .
C57 H57A 0.9800 .
C57 H57B 0.9800 .
C57 H57C 0.9800 .
C58 C60B 1.29(2) .
C58 C59A 1.480(9) .
C58 C60A 1.557(9) .
C58 C59B 1.74(2) .
C59A H59A 0.9800 .
C59A H59B 0.9800 .
C59A H59C 0.9800 .
C60A H60A 0.9800 .
C60A H60B 0.9800 .
C60A H60C 0.9800 .
C61 C66 1.383(6) .
C61 C62 1.406(6) .
C62 C63 1.392(6) .
C62 C67 1.520(6) .
C63 C64 1.383(6) .
C63 H63 0.9500 .
C64 C65 1.375(7) .
C64 H64 0.9500 .
C65 C66 1.400(6) .
C65 H65 0.9500 .
C66 C70 1.518(6) .
C67 C68 1.524(6) .
C67 C69 1.533(6) .
C67 H67 1.0000 .
C68 H68A 0.9800 .
C68 H68B 0.9800 .
C68 H68C 0.9800 .
C69 H69A 0.9800 .
C69 H69B 0.9800 .
C69 H69C 0.9800 .
C70 C71 1.522(7) .
C70 C72 1.526(7) .
C70 H70 1.0000 .
C71 H71A 0.9800 .
C71 H71B 0.9800 .
C71 H71C 0.9800 .
C72 H72A 0.9800 .
C72 H72B 0.9800 .
C72 H72C 0.9800 .
C73 H73A 0.9800 .
C73 H73B 0.9800 .
C73 H73C 0.9800 .
C74 H74A 0.9800 .
C74 H74B 0.9800 .
C74 H74C 0.9800 .
C75 H75A 0.9800 .
C75 H75B 0.9800 .
C75 H75C 0.9800 .
C76 H76A 0.9800 .
C76 H76B 0.9800 .
C76 H76C 0.9800 .
C77 H77A 0.9800 .
C77 H77B 0.9800 .
C77 H77C 0.9800 .
C78 H78A 0.9800 .
C78 H78B 0.9800 .
C78 H78C 0.9800 .
C79 C79 1.511(8) 2_666
C79 H79A 0.9900 .
C79 H79B 0.9900 .
C80 H80A 0.9800 .
C80 H80B 0.9800 .
C80 H80C 0.9800 .
C81 H81A 0.9800 .
C81 H81B 0.9800 .
C81 H81C 0.9800 .
C82 H82A 0.9800 .
C82 H82B 0.9800 .
C82 H82C 0.9800 .
C83 H83A 0.9800 .
C83 H83B 0.9800 .
C83 H83C 0.9800 .
C84 O46B 1.336(11) .
C128 H12D 0.9800 .
C128 H12E 0.9800 .
C128 H12F 0.9800 .
C60B H60D 0.9800 .
C60B H60E 0.9800 .
C60B H60F 0.9800 .
C59B H59D 0.9800 .
C59B H59E 0.9800 .
C59B H59F 0.9800 .
C44A H44D 0.9800 .
C44A H44E 0.9800 .
C44A H44F 0.9800 .
O46B H46B 0.8400 .

loop_
_geom_hbond_atom_site_label_D
_geom_hbond_atom_site_label_H
_geom_hbond_atom_site_label_A
_geom_hbond_distance_DH
_geom_hbond_distance_HA
_geom_hbond_distance_DA
_geom_hbond_angle_DHA
_geom_hbond_site_symmetry_A
O38 H38 O45 0.84 1.99 2.813(6) 166.5 .
O40 H40A O46A 0.88 2.02 2.661(8) 129.3 .
O40 H40A O46B 0.88 1.84 2.675(9) 157.9 .
O40 H40B O38 0.88 1.95 2.669(5) 138.4 .
O42 H42 O43 0.84 2.00 2.791(8) 156.9 .
O43 H43B O28 0.84 2.04 2.874(6) 171.9 2_666
O45 H45D O42 0.87 1.72 2.584(8) 175.9 .
O46A H46A O3 0.84 1.89 2.712(7) 165.2 .
O52 H52A O45 0.88 2.04 2.676(5) 128.3 2_556
O52 H52B O47 0.88 1.58 2.356(12) 145.7 .
C75 H75A O36 0.98 2.61 3.230(7) 121.2 .
C77 H77A O29 0.98 2.41 3.327(6) 155.6 .
C78 H78B O27 0.98 2.48 3.229(5) 132.8 .
C78 H78C O29 0.98 2.64 3.416(6) 136.1 .
C80 H80C O31 0.98 2.60 3.562(9) 168.7 2_556
C128 H12D O33 0.98 2.42 3.056(6) 121.8 .
C128 H12E O34 0.98 2.58 3.214(7) 122.2 2_665
O46B H46B O3 0.84 1.85 2.665(8) 163.0 .
O35 H35 O44 0.871(9) 1.721(11) 2.590(5) 175(2) .
O37 H37 O9 0.877(9) 2.16(3) 2.930(4) 147(4) .
O41 H41 O33 0.873(9) 2.50(5) 3.048(4) 121(4) 2_665
O41 H41 O34 0.873(9) 1.941(10) 2.812(4) 175(2) 2_665
O41 H41 N3 0.873(9) 2.49(3) 3.275(4) 150(5) 2_665
N4 H4A O12 0.97(6) 1.73(6) 2.695(5) 175(5) .

loop_
_geom_torsion_atom_site_label_1
_geom_torsion_atom_site_label_2
_geom_torsion_atom_site_label_3
_geom_torsion_atom_site_label_4
_geom_torsion
_geom_torsion_site_symmetry_4
O2 P1 O1 C1 -31.3(3) .
O3 P1 O1 C1 -153.8(3) .
O4 P1 O1 C1 93.7(3) .
Dy3 P1 O1 C1 156.4(2) .
O3 P1 O2 Dy4 -52.0(4) .
O4 P1 O2 Dy4 69.5(4) .
O1 P1 O2 Dy4 -167.7(3) .
Dy3 P1 O2 Dy4 3.8(4) .
O2 P1 O3 Dy3 121.35(15) .
O4 P1 O3 Dy3 -4.49(17) .
O1 P1 O3 Dy3 -120.23(13) .
O2 P1 O4 Dy2 30.1(5) .
O3 P1 O4 Dy2 156.6(4) .
O1 P1 O4 Dy2 -92.0(5) .
Dy3 P1 O4 Dy2 152.5(5) .
O2 P1 O4 Dy3 -122.45(13) .
O3 P1 O4 Dy3 4.03(15) .
O1 P1 O4 Dy3 115.44(13) .
O6 P2 O5 C13 113.5(3) .
O8 P2 O5 C13 -11.2(3) .
O7 P2 O5 C13 -126.4(3) .
Dy2 P2 O5 C13 -65.8(3) .
O8 P2 O6 Dy4 -49.0(4) .
O7 P2 O6 Dy4 73.8(4) .
O5 P2 O6 Dy4 -169.4(4) .
Dy2 P2 O6 Dy4 9.9(5) .
O6 P2 O7 Dy1 27.2(5) .
O8 P2 O7 Dy1 155.2(4) .
O5 P2 O7 Dy1 -87.5(5) .
Dy2 P2 O7 Dy1 148.3(5) .
O6 P2 O7 Dy2 -121.08(14) .
O8 P2 O7 Dy2 6.94(15) .
O5 P2 O7 Dy2 124.25(12) .
O6 P2 O8 Dy2 118.63(15) .
O7 P2 O8 Dy2 -7.46(16) .
O5 P2 O8 Dy2 -123.71(13) .
O10 P3 O9 C25 83.6(3) .
O11 P3 O9 C25 -153.7(3) .
O12 P3 O9 C25 -40.3(3) .
Dy1 P3 O9 C25 -96.8(3) .
O11 P3 O10 Dy4 18.4(4) .
O12 P3 O10 Dy4 -105.1(3) .
O9 P3 O10 Dy4 133.6(3) .
Dy1 P3 O10 Dy4 -45.9(4) .
O10 P3 O11 Dy3 79.3(4) .
O12 P3 O11 Dy3 -153.4(4) .
O9 P3 O11 Dy3 -37.8(4) .
Dy1 P3 O11 Dy3 -159.6(5) .
O10 P3 O11 Dy1 -121.15(14) .
O12 P3 O11 Dy1 6.17(15) .
O9 P3 O11 Dy1 121.73(13) .
O10 P3 O12 Dy1 121.81(14) .
O11 P3 O12 Dy1 -6.42(16) .
O9 P3 O12 Dy1 -118.17(13) .
O14 P4 O13 C37 143.4(3) .
O15 P4 O13 C37 -97.6(3) .
O16 P4 O13 C37 22.9(4) .
O15 P4 O14 Dy1 54.5(3) .
O16 P4 O14 Dy1 -73.1(3) .
O13 P4 O14 Dy1 170.13(19) .
O14 P4 O15 Dy3 -42.4(3) .
O16 P4 O15 Dy3 85.7(3) .
O13 P4 O15 Dy3 -156.7(2) .
O14 P4 O16 Dy5 89.4(5) .
O15 P4 O16 Dy5 -38.2(6) .
O13 P4 O16 Dy5 -155.5(5) .
O20 P5 O17 C49 -105.2(3) .
O19 P5 O17 C49 135.3(3) .
O18 P5 O17 C49 15.2(4) .
O20 P5 O18 Dy5 -52.4(6) .
O19 P5 O18 Dy5 76.6(6) .
O17 P5 O18 Dy5 -169.2(5) .
O20 P5 O19 Dy2 53.0(3) .
O18 P5 O19 Dy2 -76.0(2) .
O17 P5 O19 Dy2 169.05(19) .
O19 P5 O20 Dy1 -47.2(3) .
O18 P5 O20 Dy1 82.3(2) .
O17 P5 O20 Dy1 -161.7(2) .
O23 P6 O21 C61 124.8(3) .
O22 P6 O21 C61 -116.6(3) .
O24 P6 O21 C61 4.6(4) .
O23 P6 O22 Dy2 -42.8(2) .
O24 P6 O22 Dy2 85.5(2) .
O21 P6 O22 Dy2 -156.20(18) .
O22 P6 O23 Dy3 44.5(3) .
O24 P6 O23 Dy3 -84.0(3) .
O21 P6 O23 Dy3 158.8(2) .
O23 P6 O24 Dy5 50.1(4) .
O22 P6 O24 Dy5 -77.9(4) .
O21 P6 O24 Dy5 165.1(4) .
Dy1 O26 N1 O28 166.3(4) .
Dy1 O26 N1 O27 -13.7(3) .
Dy1 O27 N1 O28 -166.3(3) .
Dy1 O27 N1 O26 13.8(3) .
Dy4 O29 N2 O31 176.4(4) .
Dy4 O29 N2 O30 -3.0(4) .
Dy4 O30 N2 O31 -176.4(4) .
Dy4 O30 N2 O29 3.0(4) .
Dy5 O32 N3 O34 177.6(3) .
Dy5 O32 N3 O33 -0.5(4) .
Dy5 O33 N3 O34 -177.7(3) .
Dy5 O33 N3 O32 0.5(4) .
P1 O1 C1 C6 -98.9(4) .
P1 O1 C1 C2 85.9(4) .
C6 C1 C2 C3 4.4(7) .
O1 C1 C2 C3 179.3(4) .
C6 C1 C2 C7 -170.9(4) .
O1 C1 C2 C7 4.0(6) .
C1 C2 C3 C4 -0.5(7) .
C7 C2 C3 C4 174.7(5) .
C2 C3 C4 C5 -2.4(8) .
C3 C4 C5 C6 1.7(8) .
C2 C1 C6 C5 -5.0(6) .
O1 C1 C6 C5 -180.0(4) .
C2 C1 C6 C10 171.9(4) .
O1 C1 C6 C10 -3.0(6) .
C4 C5 C6 C1 1.9(7) .
C4 C5 C6 C10 -175.0(4) .
C3 C2 C7 C8 -99.6(5) .
C1 C2 C7 C8 75.4(5) .
C3 C2 C7 C9 25.0(7) .
C1 C2 C7 C9 -160.0(4) .
C1 C6 C10 C12 167.0(4) .
C5 C6 C10 C12 -16.3(6) .
C1 C6 C10 C11 -68.9(5) .
C5 C6 C10 C11 107.8(5) .
P2 O5 C13 C18 99.4(4) .
P2 O5 C13 C14 -84.2(4) .
C18 C13 C14 C15 0.3(7) .
O5 C13 C14 C15 -175.9(4) .
C18 C13 C14 C19 177.1(4) .
O5 C13 C14 C19 1.0(6) .
C13 C14 C15 C16 -0.7(7) .
C19 C14 C15 C16 -177.5(5) .
C14 C15 C16 C17 0.5(8) .
C15 C16 C17 C18 0.0(8) .
C14 C13 C18 C17 0.3(7) .
O5 C13 C18 C17 176.4(4) .
C14 C13 C18 C22 179.5(4) .
O5 C13 C18 C22 -4.3(6) .
C16 C17 C18 C13 -0.4(7) .
C16 C17 C18 C22 -179.6(5) .
C13 C14 C19 C21 -76.7(5) .
C15 C14 C19 C21 100.0(5) .
C13 C14 C19 C20 158.5(5) .
C15 C14 C19 C20 -24.8(7) .
C13 C18 C22 C23 77.2(5) .
C17 C18 C22 C23 -103.6(5) .
C13 C18 C22 C24 -157.1(4) .
C17 C18 C22 C24 22.1(7) .
P3 O9 C25 C30 93.5(4) .
P3 O9 C25 C26 -89.5(4) .
C30 C25 C26 C27 -5.0(7) .
O9 C25 C26 C27 178.2(4) .
C30 C25 C26 C31 169.8(4) .
O9 C25 C26 C31 -6.9(6) .
C25 C26 C27 C28 2.2(7) .
C31 C26 C27 C28 -172.7(5) .
C26 C27 C28 C29 1.9(8) .
C27 C28 C29 C30 -3.5(8) .
C28 C29 C30 C25 0.8(7) .
C28 C29 C30 C34 174.4(5) .
C26 C25 C30 C29 3.6(7) .
O9 C25 C30 C29 -179.6(4) .
C26 C25 C30 C34 -170.0(4) .
O9 C25 C30 C34 6.8(6) .
C27 C26 C31 C33 79.1(6) .
C25 C26 C31 C33 -95.4(5) .
C27 C26 C31 C32 -44.1(7) .
C25 C26 C31 C32 141.3(5) .
C29 C30 C34 C35 46.6(6) .
C25 C30 C34 C35 -140.1(5) .
C29 C30 C34 C36 -78.0(6) .
C25 C30 C34 C36 95.3(5) .
P4 O13 C37 C38 86.7(4) .
P4 O13 C37 C42 -98.3(4) .
C42 C37 C38 C39 0.5(7) .
O13 C37 C38 C39 175.2(4) .
C42 C37 C38 C43 -176.5(4) .
O13 C37 C38 C43 -1.8(6) .
C37 C38 C39 C40 1.1(8) .
C43 C38 C39 C40 178.1(5) .
C38 C39 C40 C41 -1.9(9) .
C39 C40 C41 C42 1.1(9) .
C38 C37 C42 C41 -1.2(7) .
O13 C37 C42 C41 -176.0(4) .
C38 C37 C42 C46 176.7(4) .
O13 C37 C42 C46 1.9(6) .
C40 C41 C42 C37 0.4(7) .
C40 C41 C42 C46 -177.4(5) .
C37 C38 C43 C44 -119.7(6) .
C39 C38 C43 C44 63.5(7) .
C37 C38 C43 C45 112.5(5) .
C39 C38 C43 C45 -64.3(7) .
C37 C38 C43 C44A -145.6(18) .
C39 C38 C43 C44A 37.6(18) .
C37 C42 C46 C47 -101.3(6) .
C41 C42 C46 C47 76.4(7) .
C37 C42 C46 C48 135.2(6) .
C41 C42 C46 C48 -47.0(7) .
P5 O17 C49 C50 -91.8(4) .
P5 O17 C49 C54 91.7(4) .
O17 C49 C50 C51 -177.8(4) .
C54 C49 C50 C51 -1.5(6) .
O17 C49 C50 C55 0.6(6) .
C54 C49 C50 C55 176.8(4) .
C49 C50 C51 C52 1.2(7) .
C55 C50 C51 C52 -177.2(5) .
C50 C51 C52 C53 0.4(8) .
C51 C52 C53 C54 -1.7(8) .
C52 C53 C54 C49 1.4(7) .
C52 C53 C54 C58 -177.4(5) .
O17 C49 C54 C53 176.6(4) .
C50 C49 C54 C53 0.3(6) .
O17 C49 C54 C58 -4.6(6) .
C50 C49 C54 C58 179.1(4) .
C49 C50 C55 C57 -82.1(5) .
C51 C50 C55 C57 96.2(6) .
C49 C50 C55 C56 155.4(5) .
C51 C50 C55 C56 -26.4(7) .
C53 C54 C58 C60B -98.5(12) .
C49 C54 C58 C60B 82.8(12) .
C53 C54 C58 C59A 74.1(6) .
C49 C54 C58 C59A -104.6(6) .
C53 C54 C58 C60A -54.0(7) .
C49 C54 C58 C60A 127.3(6) .
C53 C54 C58 C59B 21.6(9) .
C49 C54 C58 C59B -157.1(8) .
P6 O21 C61 C66 101.9(4) .
P6 O21 C61 C62 -84.0(4) .
C66 C61 C62 C63 -2.8(6) .
O21 C61 C62 C63 -176.5(3) .
C66 C61 C62 C67 175.1(4) .
O21 C61 C62 C67 1.4(5) .
C61 C62 C63 C64 1.9(6) .
C67 C62 C63 C64 -176.0(4) .
C62 C63 C64 C65 -0.5(7) .
C63 C64 C65 C66 -0.3(7) .
O21 C61 C66 C65 175.8(3) .
C62 C61 C66 C65 2.1(6) .
O21 C61 C66 C70 -1.0(6) .
C62 C61 C66 C70 -174.7(4) .
C64 C65 C66 C61 -0.5(6) .
C64 C65 C66 C70 176.4(4) .
C63 C62 C67 C68 -12.3(6) .
C61 C62 C67 C68 169.9(4) .
C63 C62 C67 C69 110.0(4) .
C61 C62 C67 C69 -67.7(5) .
C61 C66 C70 C71 107.8(5) .
C65 C66 C70 C71 -68.8(5) .
C61 C66 C70 C72 -128.2(5) .
C65 C66 C70 C72 55.1(6) .
C77 N4 C79 C79 -61.8(6) 2_666
C78 N4 C79 C79 173.5(4) 2_666
